data_4023609
loop_
_publ_author_name
'Shin-ya Tanaka'
'Nobuo Tagashira'
'Kouji Chiba'
'Makoto Yasuda'
'Akio Baba'

_publ_section_title
;
 Germanium(II)-Mediated Reductive Cross-Aldol Reaction
 of Bromoaldehydes with Aldehydes: NMR Studies
 and ab Initio Calculations
;
_journal_name_full 'Journal of Organic Chemistry'
_journal_page_first 6312
_journal_page_last 6320
_journal_paper_doi 10.1021/jo800904u
_journal_volume 73
_journal_year 2008
_chemical_formula_moiety 'C46 H48 Cl2 Ge N2 O2 '
_chemical_formula_sum 'C46 H48 Cl2 Ge N2 O2'
_chemical_formula_weight 804.39
_space_group_IT_number 14
_symmetry_cell_setting monoclinic
_symmetry_Int_Tables_number 14
_symmetry_space_group_name_Hall '-P 2yab'
_symmetry_space_group_name_H-M 'P 1 21/a 1'
_audit_creation_date 2007-10-05
_audit_creation_method 'by CrystalStructure 3.8'
_cell_angle_alpha 90.0000
_cell_angle_beta 91.234(2)
_cell_angle_gamma 90.0000
_cell_formula_units_Z 4
_cell_length_a 19.1313(15)
_cell_length_b 11.0597(9)
_cell_length_c 22.0160(17)
_cell_measurement_reflns_used 9277
_cell_measurement_temperature 273.1
_cell_measurement_theta_max 30.4
_cell_measurement_theta_min 3.3
_cell_volume 4657.2(7)
_computing_cell_refinement PROCESS-AUTO
_computing_data_collection PROCESS-AUTO
_computing_data_reduction CrystalStructure
_computing_publication_material 'CrystalStructure 3.8'
_computing_structure_refinement CRYSTALS
_computing_structure_solution SIR92
_diffrn_detector_area_resol_mean 10.00
_diffrn_measured_fraction_theta_full 0.993
_diffrn_measured_fraction_theta_max 0.993
_diffrn_measurement_device_type 'Rigaku RAXIS-RAPID'
_diffrn_measurement_method \w
_diffrn_radiation_type 'Mo K\a'
_diffrn_radiation_wavelength 0.71075
_diffrn_reflns_av_R_equivalents 0.518
_diffrn_reflns_limit_h_max 27
_diffrn_reflns_limit_h_min -25
_diffrn_reflns_limit_k_max 15
_diffrn_reflns_limit_k_min -15
_diffrn_reflns_limit_l_max 29
_diffrn_reflns_limit_l_min -31
_diffrn_reflns_number 54264
_diffrn_reflns_theta_full 30.51
_diffrn_reflns_theta_max 30.51
_exptl_absorpt_coefficient_mu 1.613
_exptl_absorpt_correction_T_max 0.724
_exptl_absorpt_correction_T_min 0.035
_exptl_absorpt_correction_type multi-scan
_exptl_absorpt_process_details
;
    Higashi, T. (1995). Program for Absorption Correction.
    Rigaku Corporation, Tokyo, Japan.
;
_exptl_crystal_colour colorless
_exptl_crystal_density_diffrn 2.294
_exptl_crystal_density_method 'not measured'
_exptl_crystal_description block
_exptl_crystal_F_000 3360.00
_exptl_crystal_size_max 0.50
_exptl_crystal_size_mid 0.50
_exptl_crystal_size_min 0.20
_refine_diff_density_max 1.18
_refine_diff_density_min -2.58
_refine_ls_extinction_method none
_refine_ls_goodness_of_fit_ref 15.755
_refine_ls_hydrogen_treatment refall
_refine_ls_number_parameters 526
_refine_ls_number_reflns 1739
_refine_ls_R_factor_gt 0.1799
_refine_ls_shift/su_max 0.6921
_refine_ls_structure_factor_coef F
_refine_ls_weighting_details 'w = 1.0'
_refine_ls_weighting_scheme unit
_refine_ls_wR_factor_ref 0.1980
_reflns_number_gt 1712
_reflns_number_total 14113
_reflns_threshold_expression F^2^>2.0\s(F^2^)
_cod_data_source_file jo800904u-file005.cif
_cod_data_source_block '_m2705_6'
_cod_depositor_comments
;

2020-09-02
Z value changed to be consistent with given formula
                 miguel
;
_cod_original_formula_units_Z 8
_cod_original_formula_sum 'C46 H48 Cl2 Ge N2 O2 '
_cod_database_code 4023609

loop_
_symmetry_equiv_pos_site_id
_symmetry_equiv_pos_as_xyz
1 +X,+Y,+Z
2 1/2-X,1/2+Y,-Z
3 -X,-Y,-Z
4 1/2+X,1/2-Y,+Z

loop_
_atom_site_label
_atom_site_type_symbol
_atom_site_fract_x
_atom_site_fract_y
_atom_site_fract_z
_atom_site_U_iso_or_equiv
_atom_site_adp_type
_atom_site_occupancy
_atom_site_symmetry_multiplicity
_atom_site_calc_flag
_atom_site_refinement_flags
_atom_site_disorder_assembly
_atom_site_disorder_group
Ge(1) Ge 0.26143(19) -0.3109(3) 0.75469(18) 0.0679(13) Uani 1.00 1 d . . .
Cl(1) Cl 0.1881(4) -0.4475(7) 0.7997(3) 0.059(2) Uani 1.00 1 d . . .
Cl(2) Cl 0.2530(4) -0.4050(7) 0.6636(3) 0.067(3) Uani 1.00 1 d . . .
O(1) O 0.1871(10) -0.1988(18) 0.7399(10) 0.075(8) Uani 1.00 1 d . . .
O(2) O 0.3435(10) -0.383(2) 0.7768(10) 0.071(8) Uani 1.00 1 d . . .
N(1) N 0.3269(15) -0.179(3) 0.7230(12) 0.073(12) Uani 1.00 1 d . . .
N(2) N 0.269(2) -0.216(2) 0.8393(11) 0.067(10) Uani 1.00 1 d . . .
C(1) C 0.1341(15) -0.185(4) 0.6952(13) 0.097(15) Uani 1.00 1 d . . .
C(2) C 0.099(3) -0.101(3) 0.670(3) 0.15(2) Uani 1.00 1 d . . .
C(3) C 0.041(2) -0.092(4) 0.6314(18) 0.09(2) Uani 1.00 1 d . . .
C(4) C -0.004(2) -0.020(2) 0.633(2) 0.13(2) Uani 1.00 1 d . . .
C(5) C -0.050(3) -0.009(5) 0.598(2) 0.18(3) Uani 1.00 1 d . . .
C(6) C -0.044(2) -0.117(7) 0.548(2) 0.18(3) Uani 1.00 1 d . . .
C(7) C 0.008(3) -0.194(5) 0.544(2) 0.16(2) Uani 1.00 1 d . . .
C(8) C 0.059(2) -0.189(4) 0.586(2) 0.102(17) Uani 1.00 1 d . . .
C(9) C 0.134(2) 0.014(3) 0.700(2) 0.078(16) Uani 1.00 1 d . . .
C(10) C 0.1364(17) 0.044(3) 0.761(2) 0.098(18) Uani 1.00 1 d . . .
C(11) C 0.166(2) 0.161(5) 0.777(3) 0.14(3) Uani 1.00 1 d . . .
C(12) C 0.185(3) 0.240(9) 0.734(5) 0.19(4) Uani 1.00 1 d . . .
C(13) C 0.185(4) 0.208(7) 0.679(3) 0.16(3) Uani 1.00 1 d . . .
C(14) C 0.156(2) 0.100(4) 0.663(2) 0.12(2) Uani 1.00 1 d . . .
C(15) C 0.355(2) -0.497(3) 0.7886(17) 0.082(16) Uani 1.00 1 d . . .
C(16) C 0.405(2) -0.535(3) 0.8244(17) 0.061(14) Uani 1.00 1 d . . .
C(17) C 0.417(2) -0.659(4) 0.8405(17) 0.085(18) Uani 1.00 1 d . . .
C(18) C 0.366(2) -0.744(5) 0.842(2) 0.11(2) Uani 1.00 1 d . . .
C(19) C 0.376(2) -0.867(5) 0.856(2) 0.11(2) Uani 1.00 1 d . . .
C(20) C 0.446(3) -0.901(4) 0.8691(19) 0.12(2) Uani 1.00 1 d . . .
C(21) C 0.499(2) -0.805(7) 0.865(2) 0.14(2) Uani 1.00 1 d . . .
C(22) C 0.485(3) -0.692(3) 0.852(2) 0.13(2) Uani 1.00 1 d . . .
C(23) C 0.453(2) -0.447(4) 0.859(3) 0.11(2) Uani 1.00 1 d . . .
C(24) C 0.485(2) -0.363(5) 0.8233(19) 0.107(18) Uani 1.00 1 d . . .
C(25) C 0.523(2) -0.262(3) 0.845(3) 0.11(2) Uani 1.00 1 d . . .
C(26) C 0.537(2) -0.246(5) 0.901(3) 0.13(2) Uani 1.00 1 d . . .
C(27) C 0.503(2) -0.336(5) 0.943(2) 0.13(2) Uani 1.00 1 d . . .
C(28) C 0.464(2) -0.436(4) 0.919(2) 0.098(19) Uani 1.00 1 d . . .
C(29) C 0.386(2) -0.214(3) 0.6931(16) 0.080(16) Uani 1.00 1 d . . .
C(30) C 0.434(2) -0.133(4) 0.6696(18) 0.100(19) Uani 1.00 1 d . . .
C(31) C 0.425(2) -0.008(4) 0.677(2) 0.10(2) Uani 1.00 1 d . . .
C(32) C 0.362(2) 0.028(3) 0.7062(18) 0.096(18) Uani 1.00 1 d . . .
C(33) C 0.319(2) -0.056(4) 0.7272(18) 0.091(17) Uani 1.00 1 d . . .
C(34) C 0.469(2) 0.101(10) 0.670(3) 0.48(5) Uani 1.00 1 d . . .
C(35) C 0.542(3) 0.060(13) 0.682(3) 0.71(9) Uani 1.00 1 d . . .
C(36) C 0.495(3) 0.052(5) 0.612(3) 0.27(3) Uani 1.00 1 d . . .
C(37) C 0.448(3) 0.212(6) 0.641(2) 0.28(4) Uani 1.00 1 d . . .
C(38) C 0.2123(16) -0.179(3) 0.8704(16) 0.053(12) Uani 1.00 1 d . . .
C(39) C 0.2150(18) -0.131(2) 0.9228(17) 0.064(13) Uani 1.00 1 d . . .
C(40) C 0.275(2) -0.120(2) 0.9543(16) 0.051(13) Uani 1.00 1 d . . .
C(41) C 0.335(2) -0.158(3) 0.927(2) 0.077(16) Uani 1.00 1 d . . .
C(42) C 0.3315(18) -0.203(3) 0.868(2) 0.069(14) Uani 1.00 1 d . . .
C(43) C 0.2861(17) -0.078(3) 1.0224(19) 0.082(15) Uani 1.00 1 d . . .
C(44) C 0.339(2) 0.023(4) 1.0228(16) 0.15(2) Uani 1.00 1 d . . .
C(45) C 0.216(2) -0.027(4) 1.0426(16) 0.13(2) Uani 1.00 1 d . . .
C(46) C 0.301(2) -0.174(3) 1.0667(16) 0.136(19) Uani 1.00 1 d . . .
H(1) H 0.1207 -0.2614 0.6788 0.116 Uiso 1.00 1 c R . .
H(2) H -0.0024 0.0315 0.6681 0.157 Uiso 1.00 1 c R . .
H(3) H -0.0845 0.0532 0.5997 0.214 Uiso 1.00 1 c R . .
H(4) H -0.0836 -0.1216 0.5210 0.219 Uiso 1.00 1 c R . .
H(5) H 0.0058 -0.2480 0.5103 0.189 Uiso 1.00 1 c R . .
H(6) H 0.0994 -0.2395 0.5853 0.122 Uiso 1.00 1 c R . .
H(7) H 0.1199 -0.0126 0.7900 0.118 Uiso 1.00 1 c R . .
H(8) H 0.1720 0.1813 0.8185 0.173 Uiso 1.00 1 c R . .
H(9) H 0.1975 0.3197 0.7465 0.229 Uiso 1.00 1 c R . .
H(10) H 0.2046 0.2621 0.6500 0.195 Uiso 1.00 1 c R . .
H(11) H 0.1523 0.0827 0.6212 0.139 Uiso 1.00 1 c R . .
H(12) H 0.3246 -0.5557 0.7714 0.098 Uiso 1.00 1 c R . .
H(13) H 0.3201 -0.7145 0.8338 0.129 Uiso 1.00 1 c R . .
H(14) H 0.3381 -0.9226 0.8543 0.135 Uiso 1.00 1 c R . .
H(15) H 0.4565 -0.9817 0.8803 0.142 Uiso 1.00 1 c R . .
H(16) H 0.5453 -0.8310 0.8742 0.169 Uiso 1.00 1 c R . .
H(17) H 0.5225 -0.6348 0.8492 0.154 Uiso 1.00 1 c R . .
H(18) H 0.4798 -0.3733 0.7807 0.128 Uiso 1.00 1 c R . .
H(19) H 0.5407 -0.2057 0.8166 0.136 Uiso 1.00 1 c R . .
H(20) H 0.5652 -0.1807 0.9152 0.156 Uiso 1.00 1 c R . .
H(21) H 0.5085 -0.3251 0.9858 0.154 Uiso 1.00 1 c R . .
H(22) H 0.4445 -0.4946 0.9457 0.118 Uiso 1.00 1 c R . .
H(23) H 0.3927 -0.2982 0.6883 0.097 Uiso 1.00 1 c R . .
H(24) H 0.4736 -0.1616 0.6488 0.120 Uiso 1.00 1 c R . .
H(25) H 0.3504 0.1112 0.7100 0.115 Uiso 1.00 1 c R . .
H(26) H 0.2792 -0.0302 0.7483 0.110 Uiso 1.00 1 c R . .
H(27) H 0.5529 0.0768 0.7231 0.850 Uiso 1.00 1 c R . .
H(28) H 0.5492 -0.0237 0.6740 0.850 Uiso 1.00 1 c R . .
H(29) H 0.5723 0.1060 0.6566 0.850 Uiso 1.00 1 c R . .
H(30) H 0.5365 0.0071 0.6195 0.330 Uiso 1.00 1 c R . .
H(31) H 0.5049 0.1188 0.5863 0.330 Uiso 1.00 1 c R . .
H(32) H 0.4615 0.0009 0.5914 0.330 Uiso 1.00 1 c R . .
H(33) H 0.4536 0.2082 0.5981 0.338 Uiso 1.00 1 c R . .
H(34) H 0.4775 0.2736 0.6573 0.338 Uiso 1.00 1 c R . .
H(35) H 0.4010 0.2284 0.6498 0.338 Uiso 1.00 1 c R . .
H(36) H 0.1679 -0.1893 0.8509 0.064 Uiso 1.00 1 c R . .
H(37) H 0.1737 -0.1020 0.9410 0.076 Uiso 1.00 1 c R . .
H(38) H 0.3785 -0.1534 0.9475 0.093 Uiso 1.00 1 c R . .
H(39) H 0.3722 -0.2247 0.8470 0.082 Uiso 1.00 1 c R . .
H(40) H 0.3355 0.0649 0.9853 0.176 Uiso 1.00 1 c R . .
H(41) H 0.3850 -0.0095 1.0276 0.176 Uiso 1.00 1 c R . .
H(42) H 0.3305 0.0772 1.0552 0.176 Uiso 1.00 1 c R . .
H(43) H 0.1796 -0.0655 1.0200 0.152 Uiso 1.00 1 c R . .
H(44) H 0.2157 0.0573 1.0338 0.152 Uiso 1.00 1 c R . .
H(45) H 0.2093 -0.0387 1.0848 0.152 Uiso 1.00 1 c R . .
H(46) H 0.3257 -0.2360 1.0462 0.163 Uiso 1.00 1 c R . .
H(47) H 0.2587 -0.2057 1.0817 0.163 Uiso 1.00 1 c R . .
H(48) H 0.3292 -0.1448 1.0997 0.163 Uiso 1.00 1 c R . .

loop_
_atom_site_aniso_label
_atom_site_aniso_U_11
_atom_site_aniso_U_22
_atom_site_aniso_U_33
_atom_site_aniso_U_12
_atom_site_aniso_U_13
_atom_site_aniso_U_23
Ge(1) 0.075(2) 0.056(2) 0.072(2) -0.003(2) 0.001(2) 0.002(2)
Cl(1) 0.063(5) 0.039(5) 0.074(6) -0.011(4) -0.002(4) -0.000(5)
Cl(2) 0.086(6) 0.058(6) 0.056(6) 0.007(5) 0.001(5) -0.013(4)
O(1) 0.080(16) 0.021(12) 0.124(19) 0.016(13) 0.030(15) -0.010(15)
O(2) 0.058(16) 0.059(17) 0.097(19) 0.029(14) 0.014(13) 0.008(15)
N(1) 0.07(2) 0.09(2) 0.06(2) -0.01(2) 0.017(16) 0.01(2)
N(2) 0.08(2) 0.07(2) 0.053(19) -0.02(2) 0.00(2) -0.002(17)
C(1) 0.019(18) 0.22(4) 0.05(2) -0.11(2) -0.034(16) -0.06(3)
C(2) 0.21(6) 0.06(3) 0.17(6) 0.11(4) 0.12(5) 0.07(3)
C(3) 0.16(4) 0.05(4) 0.07(3) -0.03(3) -0.09(3) 0.06(3)
C(4) 0.15(4) 0.04(2) 0.21(5) 0.08(2) -0.07(3) 0.12(3)
C(5) 0.19(7) 0.17(6) 0.18(6) 0.05(4) -0.09(5) 0.11(4)
C(6) 0.06(3) 0.31(9) 0.17(6) -0.12(4) -0.07(3) 0.16(6)
C(7) 0.09(4) 0.21(5) 0.18(5) 0.03(4) -0.04(4) -0.07(4)
C(8) 0.03(2) 0.10(3) 0.17(4) 0.02(2) -0.01(2) -0.02(4)
C(9) 0.12(3) 0.03(2) 0.09(3) 0.02(2) 0.02(2) -0.00(2)
C(10) 0.05(2) 0.07(3) 0.17(5) -0.01(2) 0.04(2) -0.04(3)
C(11) 0.10(4) 0.10(5) 0.23(7) 0.01(3) -0.07(4) -0.09(4)
C(12) 0.09(4) 0.07(6) 0.41(15) 0.01(4) 0.01(8) -0.02(9)
C(13) 0.21(6) 0.06(5) 0.22(7) 0.01(4) 0.05(6) 0.04(5)
C(14) 0.14(4) 0.05(3) 0.16(5) -0.00(3) -0.02(3) 0.02(3)
C(15) 0.08(3) 0.08(3) 0.08(3) 0.03(2) -0.03(2) 0.00(2)
C(16) 0.07(2) 0.02(2) 0.09(3) -0.02(2) 0.01(2) 0.03(2)
C(17) 0.08(3) 0.08(4) 0.09(3) 0.03(3) -0.02(2) 0.03(2)
C(18) 0.10(4) 0.08(3) 0.14(4) -0.03(3) -0.04(3) -0.00(3)
C(19) 0.10(4) 0.07(4) 0.17(4) -0.04(3) 0.03(3) -0.00(3)
C(20) 0.10(4) 0.12(4) 0.14(4) 0.03(4) 0.02(3) 0.05(3)
C(21) 0.04(3) 0.25(6) 0.13(4) -0.03(5) 0.02(2) -0.02(5)
C(22) 0.23(6) -0.00(2) 0.16(4) 0.02(3) -0.02(3) 0.03(2)
C(23) 0.05(3) 0.10(4) 0.18(5) 0.03(2) 0.10(3) 0.10(4)
C(24) 0.03(2) 0.20(5) 0.09(3) 0.04(3) -0.02(2) -0.03(4)
C(25) 0.05(3) 0.08(3) 0.21(6) -0.02(2) -0.05(3) -0.05(4)
C(26) 0.06(3) 0.09(4) 0.24(7) -0.00(3) -0.05(4) -0.09(4)
C(27) 0.09(4) 0.10(4) 0.19(6) 0.03(3) -0.05(3) -0.06(4)
C(28) 0.12(4) 0.10(4) 0.08(3) -0.00(3) -0.01(3) 0.04(3)
C(29) 0.11(3) 0.05(3) 0.08(2) 0.00(2) 0.00(2) 0.01(2)
C(30) 0.12(4) 0.07(3) 0.10(3) -0.01(3) 0.05(2) 0.01(3)
C(31) 0.06(3) 0.14(5) 0.10(3) 0.02(3) -0.00(2) -0.00(3)
C(32) 0.11(4) 0.07(3) 0.11(3) -0.06(3) -0.04(3) 0.04(3)
C(33) 0.08(3) 0.06(3) 0.13(4) 0.03(3) 0.02(2) -0.03(3)
C(34) 0.12(4) 0.96(19) 0.35(8) -0.20(8) 0.10(5) 0.54(11)
C(35) 0.18(7) 1.6(3) 0.35(10) -0.50(14) -0.19(7) 0.44(16)
C(36) 0.20(6) 0.17(6) 0.46(10) -0.08(5) 0.07(7) 0.22(6)
C(37) 0.36(10) 0.23(8) 0.25(8) 0.01(7) 0.17(7) 0.11(6)
C(38) 0.03(2) 0.06(2) 0.06(2) -0.02(2) 0.01(2) -0.00(2)
C(39) 0.05(2) 0.08(2) 0.05(2) -0.02(2) -0.01(2) -0.06(2)
C(40) 0.08(3) 0.010(17) 0.06(2) -0.009(19) 0.02(2) -0.017(18)
C(41) 0.09(3) 0.06(3) 0.08(3) -0.04(2) -0.01(2) -0.01(2)
C(42) 0.06(2) 0.05(2) 0.10(3) -0.01(2) -0.01(2) 0.02(2)
C(43) 0.04(2) 0.07(2) 0.14(4) -0.04(2) 0.02(2) -0.07(2)
C(44) 0.18(4) 0.17(4) 0.08(3) -0.03(4) 0.01(3) -0.05(3)
C(45) 0.13(4) 0.18(4) 0.08(3) -0.01(3) 0.01(2) -0.03(3)
C(46) 0.24(5) 0.08(3) 0.09(3) 0.02(3) 0.01(3) 0.08(3)

loop_
_atom_type_symbol
_atom_type_description
_atom_type_scat_dispersion_real
_atom_type_scat_dispersion_imag
_atom_type_scat_source
C C 0.003 0.002
;
International Tables for Crystallography
(1992, Vol. C, Tables 4.2.6.8 and 6.1.1.4)
;
H H 0.000 0.000
;
International Tables for Crystallography
(1992, Vol. C, Table 6.1.1.4)
;
Cl Cl 0.148 0.159
;
International Tables for Crystallography
(1992, Vol. C, Tables 4.2.6.8 and 6.1.1.4)
;
Ge Ge 0.155 1.800
;
International Tables for Crystallography
(1992, Vol. C, Tables 4.2.6.8 and 6.1.1.4)
;
N N 0.006 0.003
;
International Tables for Crystallography
(1992, Vol. C, Tables 4.2.6.8 and 6.1.1.4)
;
O O 0.011 0.006
;
International Tables for Crystallography
(1992, Vol. C, Tables 4.2.6.8 and 6.1.1.4)
;

loop_
_geom_angle_atom_site_label_1
_geom_angle_atom_site_label_2
_geom_angle_atom_site_label_3
_geom_angle
_geom_angle_publ_flag
_geom_angle_site_symmetry_1
_geom_angle_site_symmetry_2
_geom_angle_site_symmetry_3
Cl(1) Ge(1) Cl(2) 92.7(3) yes . . .
Cl(1) Ge(1) O(1) 92.4(6) yes . . .
Cl(1) Ge(1) O(2) 97.3(7) yes . . .
Cl(1) Ge(1) N(1) 173.9(9) yes . . .
Cl(1) Ge(1) N(2) 88.7(8) yes . . .
Cl(2) Ge(1) O(1) 96.3(7) yes . . .
Cl(2) Ge(1) O(2) 94.6(7) yes . . .
Cl(2) Ge(1) N(1) 93.3(8) yes . . .
Cl(2) Ge(1) N(2) 178.1(8) yes . . .
O(1) Ge(1) O(2) 165.1(10) yes . . .
O(1) Ge(1) N(1) 86.5(11) yes . . .
O(1) Ge(1) N(2) 82.3(11) yes . . .
O(2) Ge(1) N(1) 82.8(11) yes . . .
O(2) Ge(1) N(2) 86.6(12) yes . . .
N(1) Ge(1) N(2) 85.3(12) yes . . .
Ge(1) O(1) C(1) 135(2) yes . . .
Ge(1) O(2) C(15) 129(2) yes . . .
Ge(1) N(1) C(29) 118(2) yes . . .
Ge(1) N(1) C(33) 128(2) yes . . .
C(29) N(1) C(33) 114(3) yes . . .
Ge(1) N(2) C(38) 123(2) yes . . .
Ge(1) N(2) C(42) 121(2) yes . . .
C(38) N(2) C(42) 116(2) yes . . .
O(1) C(1) C(2) 139(4) yes . . .
C(1) C(2) C(3) 137(5) yes . . .
C(1) C(2) C(9) 101(5) yes . . .
C(3) C(2) C(9) 121(4) yes . . .
C(2) C(3) C(4) 128(4) yes . . .
C(2) C(3) C(8) 99(4) yes . . .
C(4) C(3) C(8) 133(4) yes . . .
C(3) C(4) C(5) 126(5) yes . . .
C(4) C(5) C(6) 108(5) yes . . .
C(5) C(6) C(7) 126(5) yes . . .
C(6) C(7) C(8) 119(5) yes . . .
C(3) C(8) C(7) 108(4) yes . . .
C(2) C(9) C(10) 127(4) yes . . .
C(2) C(9) C(14) 118(4) yes . . .
C(10) C(9) C(14) 115(4) yes . . .
C(9) C(10) C(11) 116(4) yes . . .
C(10) C(11) C(12) 122(7) yes . . .
C(11) C(12) C(13) 120(8) yes . . .
C(12) C(13) C(14) 118(7) yes . . .
C(9) C(14) C(13) 128(5) yes . . .
O(2) C(15) C(16) 124(3) yes . . .
C(15) C(16) C(17) 126(4) yes . . .
C(15) C(16) C(23) 121(3) yes . . .
C(17) C(16) C(23) 113(3) yes . . .
C(16) C(17) C(18) 123(4) yes . . .
C(16) C(17) C(22) 117(4) yes . . .
C(18) C(17) C(22) 120(4) yes . . .
C(17) C(18) C(19) 125(4) yes . . .
C(18) C(19) C(20) 115(4) yes . . .
C(19) C(20) C(21) 117(4) yes . . .
C(20) C(21) C(22) 125(4) yes . . .
C(17) C(22) C(21) 118(4) yes . . .
C(16) C(23) C(24) 115(5) yes . . .
C(16) C(23) C(28) 129(4) yes . . .
C(24) C(23) C(28) 116(4) yes . . .
C(23) C(24) C(25) 125(4) yes . . .
C(24) C(25) C(26) 123(5) yes . . .
C(25) C(26) C(27) 115(4) yes . . .
C(26) C(27) C(28) 121(5) yes . . .
C(23) C(28) C(27) 120(4) yes . . .
N(1) C(29) C(30) 124(3) yes . . .
C(29) C(30) C(31) 121(4) yes . . .
C(30) C(31) C(32) 115(4) yes . . .
C(30) C(31) C(34) 136(4) yes . . .
C(32) C(31) C(34) 108(4) yes . . .
C(31) C(32) C(33) 120(4) yes . . .
N(1) C(33) C(32) 127(3) yes . . .
C(31) C(34) C(35) 105(8) yes . . .
C(31) C(34) C(36) 90(6) yes . . .
C(31) C(34) C(37) 126(5) yes . . .
C(35) C(34) C(36) 73(5) yes . . .
C(35) C(34) C(37) 126(8) yes . . .
C(36) C(34) C(37) 92(5) yes . . .
C(34) C(35) C(36) 53(4) yes . . .
C(34) C(36) C(35) 53(4) yes . . .
N(2) C(38) C(39) 124(3) yes . . .
C(38) C(39) C(40) 122(3) yes . . .
C(39) C(40) C(41) 117(3) yes . . .
C(39) C(40) C(43) 128(3) yes . . .
C(41) C(40) C(43) 115(3) yes . . .
C(40) C(41) C(42) 120(3) yes . . .
N(2) C(42) C(41) 120(3) yes . . .
C(40) C(43) C(44) 108(3) yes . . .
C(40) C(43) C(45) 106(3) yes . . .
C(40) C(43) C(46) 116(3) yes . . .
C(44) C(43) C(45) 108(3) yes . . .
C(44) C(43) C(46) 114(3) yes . . .
C(45) C(43) C(46) 104(3) yes . . .
O(1) C(1) H(1) 110.8 no . . .
C(2) C(1) H(1) 110.3 no . . .
C(3) C(4) H(2) 114.5 no . . .
C(5) C(4) H(2) 119.3 no . . .
C(4) C(5) H(3) 124.1 no . . .
C(6) C(5) H(3) 127.7 no . . .
C(5) C(6) H(4) 113.2 no . . .
C(7) C(6) H(4) 121.2 no . . .
C(6) C(7) H(5) 115.9 no . . .
C(8) C(7) H(5) 125.6 no . . .
C(3) C(8) H(6) 127.7 no . . .
C(7) C(8) H(6) 123.9 no . . .
C(9) C(10) H(7) 119.9 no . . .
C(11) C(10) H(7) 123.6 no . . .
C(10) C(11) H(8) 119.2 no . . .
C(12) C(11) H(8) 118.9 no . . .
C(11) C(12) H(9) 118.8 no . . .
C(13) C(12) H(9) 121.4 no . . .
C(12) C(13) H(10) 118.3 no . . .
C(14) C(13) H(10) 123.3 no . . .
C(9) C(14) H(11) 114.9 no . . .
C(13) C(14) H(11) 116.8 no . . .
O(2) C(15) H(12) 118.5 no . . .
C(16) C(15) H(12) 117.2 no . . .
C(17) C(18) H(13) 115.1 no . . .
C(19) C(18) H(13) 119.5 no . . .
C(18) C(19) H(14) 121.2 no . . .
C(20) C(19) H(14) 123.9 no . . .
C(19) C(20) H(15) 119.2 no . . .
C(21) C(20) H(15) 124.1 no . . .
C(20) C(21) H(16) 114.3 no . . .
C(22) C(21) H(16) 120.8 no . . .
C(17) C(22) H(17) 121.6 no . . .
C(21) C(22) H(17) 120.0 no . . .
C(23) C(24) H(18) 116.2 no . . .
C(25) C(24) H(18) 118.7 no . . .
C(24) C(25) H(19) 118.8 no . . .
C(26) C(25) H(19) 118.6 no . . .
C(25) C(26) H(20) 122.3 no . . .
C(27) C(26) H(20) 122.9 no . . .
C(26) C(27) H(21) 118.6 no . . .
C(28) C(27) H(21) 120.7 no . . .
C(23) C(28) H(22) 119.2 no . . .
C(27) C(28) H(22) 120.5 no . . .
N(1) C(29) H(23) 116.9 no . . .
C(30) C(29) H(23) 119.4 no . . .
C(29) C(30) H(24) 120.2 no . . .
C(31) C(30) H(24) 119.2 no . . .
C(31) C(32) H(25) 119.8 no . . .
C(33) C(32) H(25) 120.7 no . . .
N(1) C(33) H(26) 114.6 no . . .
C(32) C(33) H(26) 118.0 no . . .
C(34) C(35) H(27) 106.9 no . . .
C(34) C(35) H(28) 113.4 no . . .
C(34) C(35) H(29) 108.1 no . . .
C(36) C(35) H(27) 160.0 no . . .
C(36) C(35) H(28) 82.3 no . . .
C(36) C(35) H(29) 80.2 no . . .
H(27) C(35) H(28) 109.5 no . . .
H(27) C(35) H(29) 109.5 no . . .
H(28) C(35) H(29) 109.5 no . . .
C(34) C(36) H(30) 108.7 no . . .
C(34) C(36) H(31) 106.9 no . . .
C(34) C(36) H(32) 112.7 no . . .
C(35) C(36) H(30) 56.9 no . . .
C(35) C(36) H(31) 111.0 no . . .
C(35) C(36) H(32) 139.5 no . . .
H(30) C(36) H(31) 109.5 no . . .
H(30) C(36) H(32) 109.5 no . . .
H(31) C(36) H(32) 109.5 no . . .
C(34) C(37) H(33) 111.8 no . . .
C(34) C(37) H(34) 107.1 no . . .
C(34) C(37) H(35) 109.5 no . . .
H(33) C(37) H(34) 109.5 no . . .
H(33) C(37) H(35) 109.5 no . . .
H(34) C(37) H(35) 109.5 no . . .
N(2) C(38) H(36) 117.0 no . . .
C(39) C(38) H(36) 118.5 no . . .
C(38) C(39) H(37) 120.5 no . . .
C(40) C(39) H(37) 117.5 no . . .
C(40) C(41) H(38) 120.2 no . . .
C(42) C(41) H(38) 119.5 no . . .
N(2) C(42) H(39) 117.7 no . . .
C(41) C(42) H(39) 122.2 no . . .
C(43) C(44) H(40) 108.5 no . . .
C(43) C(44) H(41) 109.9 no . . .
C(43) C(44) H(42) 110.0 no . . .
H(40) C(44) H(41) 109.5 no . . .
H(40) C(44) H(42) 109.5 no . . .
H(41) C(44) H(42) 109.5 no . . .
C(43) C(45) H(43) 108.6 no . . .
C(43) C(45) H(44) 108.0 no . . .
C(43) C(45) H(45) 111.8 no . . .
H(43) C(45) H(44) 109.5 no . . .
H(43) C(45) H(45) 109.5 no . . .
H(44) C(45) H(45) 109.5 no . . .
C(43) C(46) H(46) 107.3 no . . .
C(43) C(46) H(47) 109.9 no . . .
C(43) C(46) H(48) 111.2 no . . .
H(46) C(46) H(47) 109.5 no . . .
H(46) C(46) H(48) 109.5 no . . .
H(47) C(46) H(48) 109.5 no . . .

loop_
_geom_bond_atom_site_label_1
_geom_bond_atom_site_label_2
_geom_bond_distance
_geom_bond_publ_flag
_geom_bond_site_symmetry_1
_geom_bond_site_symmetry_2
Ge(1) Cl(1) 2.301(8) yes . .
Ge(1) Cl(2) 2.262(8) yes . .
Ge(1) O(1) 1.91(2) yes . .
Ge(1) O(2) 1.82(2) yes . .
Ge(1) N(1) 2.05(3) yes . .
Ge(1) N(2) 2.14(2) yes . .
O(1) C(1) 1.41(3) yes . .
O(2) C(15) 1.30(5) yes . .
N(1) C(29) 1.37(5) yes . .
N(1) C(33) 1.37(6) yes . .
N(2) C(38) 1.36(4) yes . .
N(2) C(42) 1.35(5) yes . .
C(1) C(2) 1.27(7) yes . .
C(2) C(3) 1.38(8) yes . .
C(2) C(9) 1.58(6) yes . .
C(3) C(4) 1.18(6) yes . .
C(3) C(8) 1.52(7) yes . .
C(4) C(5) 1.17(7) yes . .
C(5) C(6) 1.64(9) yes . .
C(6) C(7) 1.31(9) yes . .
C(7) C(8) 1.33(7) yes . .
C(9) C(10) 1.39(7) yes . .
C(9) C(14) 1.32(6) yes . .
C(10) C(11) 1.45(7) yes . .
C(11) C(12) 1.34(12) yes . .
C(12) C(13) 1.27(13) yes . .
C(13) C(14) 1.35(9) yes . .
C(15) C(16) 1.29(5) yes . .
C(16) C(17) 1.43(5) yes . .
C(16) C(23) 1.54(6) yes . .
C(17) C(18) 1.36(7) yes . .
C(17) C(22) 1.37(7) yes . .
C(18) C(19) 1.41(8) yes . .
C(19) C(20) 1.42(8) yes . .
C(20) C(21) 1.46(8) yes . .
C(21) C(22) 1.32(9) yes . .
C(23) C(24) 1.38(7) yes . .
C(23) C(28) 1.34(9) yes . .
C(24) C(25) 1.41(7) yes . .
C(25) C(26) 1.27(10) yes . .
C(26) C(27) 1.52(8) yes . .
C(27) C(28) 1.43(7) yes . .
C(29) C(30) 1.40(6) yes . .
C(30) C(31) 1.40(7) yes . .
C(31) C(32) 1.45(6) yes . .
C(31) C(34) 1.48(11) yes . .
C(32) C(33) 1.32(6) yes . .
C(34) C(35) 1.49(10) yes . .
C(34) C(36) 1.48(11) yes . .
C(34) C(37) 1.43(12) yes . .
C(35) C(36) 1.78(11) yes . .
C(38) C(39) 1.27(5) yes . .
C(39) C(40) 1.33(5) yes . .
C(40) C(41) 1.37(6) yes . .
C(40) C(43) 1.58(5) yes . .
C(41) C(42) 1.37(6) yes . .
C(43) C(44) 1.51(5) yes . .
C(43) C(45) 1.53(5) yes . .
C(43) C(46) 1.47(5) yes . .
C(1) H(1) 0.950 no . .
C(4) H(2) 0.950 no . .
C(5) H(3) 0.950 no . .
C(6) H(4) 0.950 no . .
C(7) H(5) 0.950 no . .
C(8) H(6) 0.950 no . .
C(10) H(7) 0.950 no . .
C(11) H(8) 0.950 no . .
C(12) H(9) 0.950 no . .
C(13) H(10) 0.950 no . .
C(14) H(11) 0.950 no . .
C(15) H(12) 0.950 no . .
C(18) H(13) 0.950 no . .
C(19) H(14) 0.950 no . .
C(20) H(15) 0.950 no . .
C(21) H(16) 0.950 no . .
C(22) H(17) 0.950 no . .
C(24) H(18) 0.950 no . .
C(25) H(19) 0.950 no . .
C(26) H(20) 0.950 no . .
C(27) H(21) 0.950 no . .
C(28) H(22) 0.950 no . .
C(29) H(23) 0.950 no . .
C(30) H(24) 0.950 no . .
C(32) H(25) 0.950 no . .
C(33) H(26) 0.950 no . .
C(35) H(27) 0.950 no . .
C(35) H(28) 0.950 no . .
C(35) H(29) 0.950 no . .
C(36) H(30) 0.950 no . .
C(36) H(31) 0.950 no . .
C(36) H(32) 0.950 no . .
C(37) H(33) 0.950 no . .
C(37) H(34) 0.950 no . .
C(37) H(35) 0.950 no . .
C(38) H(36) 0.950 no . .
C(39) H(37) 0.950 no . .
C(41) H(38) 0.950 no . .
C(42) H(39) 0.950 no . .
C(44) H(40) 0.950 no . .
C(44) H(41) 0.950 no . .
C(44) H(42) 0.950 no . .
C(45) H(43) 0.950 no . .
C(45) H(44) 0.950 no . .
C(45) H(45) 0.950 no . .
C(46) H(46) 0.950 no . .
C(46) H(47) 0.950 no . .
C(46) H(48) 0.950 no . .

loop_
_geom_contact_atom_site_label_1
_geom_contact_atom_site_label_2
_geom_contact_distance
_geom_contact_publ_flag
_geom_contact_site_symmetry_1
_geom_contact_site_symmetry_2
Ge(1) C(1) 3.07(3) ? . .
Ge(1) C(15) 2.82(4) ? . .
Ge(1) C(29) 2.96(4) ? . .
Ge(1) C(33) 3.09(4) ? . .
Ge(1) C(38) 3.10(3) ? . .
Ge(1) C(42) 3.06(4) ? . .
Cl(1) Cl(2) 3.303(11) ? . .
Cl(1) O(1) 3.05(2) ? . .
Cl(1) O(2) 3.11(2) ? . .
Cl(1) N(2) 3.11(3) ? . .
Cl(1) C(15) 3.26(4) ? . .
Cl(1) C(38) 3.38(3) ? . .
Cl(2) Cl(1) 3.303(11) ? . .
Cl(2) O(1) 3.12(2) ? . .
Cl(2) O(2) 3.01(2) ? . .
Cl(2) N(1) 3.14(3) ? . .
Cl(2) C(1) 3.41(4) ? . .
Cl(2) C(15) 3.49(4) ? . .
Cl(2) C(29) 3.35(4) ? . .
O(1) Cl(1) 3.05(2) ? . .
O(1) Cl(2) 3.12(2) ? . .
O(1) N(1) 2.72(3) ? . .
O(1) N(2) 2.67(3) ? . .
O(1) C(2) 2.50(6) ? . .
O(1) C(9) 2.71(4) ? . .
O(1) C(10) 2.89(4) ? . .
O(1) C(33) 3.00(4) ? . .
O(1) C(38) 2.91(4) ? . .
O(2) Cl(1) 3.11(2) ? . .
O(2) Cl(2) 3.01(2) ? . .
O(2) N(1) 2.57(4) ? . .
O(2) N(2) 2.72(3) ? . .
O(2) C(16) 2.29(4) ? . .
O(2) C(23) 2.83(6) ? . .
O(2) C(24) 2.89(4) ? . .
O(2) C(29) 2.76(4) ? . .
O(2) C(42) 2.85(4) ? . .
N(1) Cl(2) 3.14(3) ? . .
N(1) O(1) 2.72(3) ? . .
N(1) O(2) 2.57(4) ? . .
N(1) N(2) 2.84(3) ? . .
N(1) C(30) 2.44(5) ? . .
N(1) C(31) 2.87(5) ? . .
N(1) C(32) 2.41(5) ? . .
N(1) C(42) 3.21(5) ? . .
N(2) Cl(1) 3.11(3) ? . .
N(2) O(1) 2.67(3) ? . .
N(2) O(2) 2.72(3) ? . .
N(2) N(1) 2.84(3) ? . .
N(2) C(33) 3.20(5) ? . .
N(2) C(39) 2.33(4) ? . .
N(2) C(40) 2.75(4) ? . .
N(2) C(41) 2.36(5) ? . .
C(1) Ge(1) 3.07(3) ? . .
C(1) Cl(2) 3.41(4) ? . .
C(1) C(3) 2.47(6) ? . .
C(1) C(4) 3.47(5) ? . .
C(1) C(8) 2.78(5) ? . .
C(1) C(9) 2.21(6) ? . .
C(1) C(10) 2.92(6) ? . .
C(1) C(14) 3.27(7) ? . .
C(2) O(1) 2.50(6) ? . .
C(2) C(4) 2.30(8) ? . .
C(2) C(5) 3.39(9) ? . .
C(2) C(7) 3.40(8) ? . .
C(2) C(8) 2.21(8) ? . .
C(2) C(10) 2.65(8) ? . .
C(2) C(14) 2.49(7) ? . .
C(3) C(1) 2.47(6) ? . .
C(3) C(5) 2.10(8) ? . .
C(3) C(6) 2.45(7) ? . .
C(3) C(7) 2.31(7) ? . .
C(3) C(9) 2.58(6) ? . .
C(3) C(14) 3.13(7) ? . .
C(4) C(1) 3.47(5) ? . .
C(4) C(2) 2.30(8) ? . .
C(4) C(6) 2.29(8) ? . .
C(4) C(7) 2.77(7) ? . .
C(4) C(8) 2.48(6) ? . .
C(4) C(9) 3.02(6) ? . .
C(4) C(14) 3.40(6) ? . .
C(4) C(37) 3.53(8) ? . 4_455
C(5) C(2) 3.39(9) ? . .
C(5) C(3) 2.10(8) ? . .
C(5) C(7) 2.63(8) ? . .
C(5) C(8) 2.91(7) ? . .
C(5) C(37) 3.42(9) ? . 4_455
C(6) C(3) 2.45(7) ? . .
C(6) C(4) 2.29(8) ? . .
C(6) C(8) 2.27(7) ? . .
C(7) C(2) 3.40(8) ? . .
C(7) C(3) 2.31(7) ? . .
C(7) C(4) 2.77(7) ? . .
C(7) C(5) 2.63(8) ? . .
C(8) C(1) 2.78(5) ? . .
C(8) C(2) 2.21(8) ? . .
C(8) C(4) 2.48(6) ? . .
C(8) C(5) 2.91(7) ? . .
C(8) C(6) 2.27(7) ? . .
C(9) O(1) 2.71(4) ? . .
C(9) C(1) 2.21(6) ? . .
C(9) C(3) 2.58(6) ? . .
C(9) C(4) 3.02(6) ? . .
C(9) C(11) 2.41(8) ? . .
C(9) C(12) 2.78(10) ? . .
C(9) C(13) 2.41(9) ? . .
C(10) O(1) 2.89(4) ? . .
C(10) C(1) 2.92(6) ? . .
C(10) C(2) 2.65(8) ? . .
C(10) C(12) 2.44(10) ? . .
C(10) C(13) 2.75(9) ? . .
C(10) C(14) 2.28(7) ? . .
C(11) C(9) 2.41(8) ? . .
C(11) C(13) 2.26(10) ? . .
C(11) C(14) 2.59(8) ? . .
C(12) C(9) 2.78(10) ? . .
C(12) C(10) 2.44(10) ? . .
C(12) C(14) 2.26(11) ? . .
C(13) C(9) 2.41(9) ? . .
C(13) C(10) 2.75(9) ? . .
C(13) C(11) 2.26(10) ? . .
C(14) C(1) 3.27(7) ? . .
C(14) C(2) 2.49(7) ? . .
C(14) C(3) 3.13(7) ? . .
C(14) C(4) 3.40(6) ? . .
C(14) C(10) 2.28(7) ? . .
C(14) C(11) 2.59(8) ? . .
C(14) C(12) 2.26(11) ? . .
C(15) Ge(1) 2.82(4) ? . .
C(15) Cl(1) 3.26(4) ? . .
C(15) Cl(2) 3.49(4) ? . .
C(15) C(17) 2.42(6) ? . .
C(15) C(18) 2.98(7) ? . .
C(15) C(22) 3.55(6) ? . .
C(15) C(23) 2.46(6) ? . .
C(15) C(24) 2.98(6) ? . .
C(15) C(28) 3.57(6) ? . .
C(16) O(2) 2.29(4) ? . .
C(16) C(18) 2.46(6) ? . .
C(16) C(21) 3.59(8) ? . .
C(16) C(22) 2.38(6) ? . .
C(16) C(24) 2.46(6) ? . .
C(16) C(28) 2.60(6) ? . .
C(17) C(15) 2.42(6) ? . .
C(17) C(19) 2.46(7) ? . .
C(17) C(20) 2.80(6) ? . .
C(17) C(21) 2.30(8) ? . .
C(17) C(23) 2.47(6) ? . .
C(17) C(24) 3.55(7) ? . .
C(17) C(28) 3.13(6) ? . .
C(18) C(15) 2.98(7) ? . .
C(18) C(16) 2.46(6) ? . .
C(18) C(20) 2.38(7) ? . .
C(18) C(21) 2.67(6) ? . .
C(18) C(22) 2.36(7) ? . .
C(19) C(17) 2.46(7) ? . .
C(19) C(21) 2.45(7) ? . .
C(19) C(22) 2.86(7) ? . .
C(19) C(32) 3.49(6) ? . 1_545
C(20) C(17) 2.80(6) ? . .
C(20) C(18) 2.38(7) ? . .
C(20) C(22) 2.46(6) ? . .
C(21) C(16) 3.59(8) ? . .
C(21) C(17) 2.30(8) ? . .
C(21) C(18) 2.67(6) ? . .
C(21) C(19) 2.45(7) ? . .
C(22) C(15) 3.55(6) ? . .
C(22) C(16) 2.38(6) ? . .
C(22) C(18) 2.36(7) ? . .
C(22) C(19) 2.86(7) ? . .
C(22) C(20) 2.46(6) ? . .
C(22) C(23) 2.78(6) ? . .
C(22) C(28) 3.23(6) ? . .
C(23) O(2) 2.83(6) ? . .
C(23) C(15) 2.46(6) ? . .
C(23) C(17) 2.47(6) ? . .
C(23) C(22) 2.78(6) ? . .
C(23) C(25) 2.47(6) ? . .
C(23) C(26) 2.88(7) ? . .
C(23) C(27) 2.40(8) ? . .
C(23) C(42) 3.57(6) ? . .
C(24) O(2) 2.89(4) ? . .
C(24) C(15) 2.98(6) ? . .
C(24) C(16) 2.46(6) ? . .
C(24) C(17) 3.55(7) ? . .
C(24) C(26) 2.34(8) ? . .
C(24) C(27) 2.67(7) ? . .
C(24) C(28) 2.31(7) ? . .
C(24) C(42) 3.59(5) ? . .
C(25) C(23) 2.47(6) ? . .
C(25) C(27) 2.35(8) ? . .
C(25) C(28) 2.78(7) ? . .
C(26) C(23) 2.88(7) ? . .
C(26) C(24) 2.34(8) ? . .
C(26) C(28) 2.56(7) ? . .
C(26) C(38) 3.54(6) ? . 4_545
C(27) C(23) 2.40(8) ? . .
C(27) C(24) 2.67(7) ? . .
C(27) C(25) 2.35(8) ? . .
C(28) C(15) 3.57(6) ? . .
C(28) C(16) 2.60(6) ? . .
C(28) C(17) 3.13(6) ? . .
C(28) C(22) 3.23(6) ? . .
C(28) C(24) 2.31(7) ? . .
C(28) C(25) 2.78(7) ? . .
C(28) C(26) 2.56(7) ? . .
C(29) Ge(1) 2.96(4) ? . .
C(29) Cl(2) 3.35(4) ? . .
C(29) O(2) 2.76(4) ? . .
C(29) C(31) 2.43(6) ? . .
C(29) C(32) 2.73(5) ? . .
C(29) C(33) 2.29(6) ? . .
C(30) N(1) 2.44(5) ? . .
C(30) C(32) 2.40(6) ? . .
C(30) C(33) 2.69(6) ? . .
C(30) C(34) 2.67(12) ? . .
C(30) C(35) 2.98(13) ? . .
C(30) C(36) 2.68(7) ? . .
C(31) N(1) 2.87(5) ? . .
C(31) C(29) 2.43(6) ? . .
C(31) C(33) 2.39(6) ? . .
C(31) C(35) 2.36(9) ? . .
C(31) C(36) 2.09(8) ? . .
C(31) C(37) 2.59(9) ? . .
C(32) N(1) 2.41(5) ? . .
C(32) C(19) 3.49(6) ? . 1_565
C(32) C(29) 2.73(5) ? . .
C(32) C(30) 2.40(6) ? . .
C(32) C(34) 2.37(8) ? . .
C(32) C(35) 3.53(9) ? . .
C(32) C(36) 3.34(8) ? . .
C(32) C(37) 3.01(8) ? . .
C(33) Ge(1) 3.09(4) ? . .
C(33) O(1) 3.00(4) ? . .
C(33) N(2) 3.20(5) ? . .
C(33) C(29) 2.29(6) ? . .
C(33) C(30) 2.69(6) ? . .
C(33) C(31) 2.39(6) ? . .
C(33) C(42) 3.51(6) ? . .
C(34) C(30) 2.67(12) ? . .
C(34) C(32) 2.37(8) ? . .
C(35) C(30) 2.98(13) ? . .
C(35) C(31) 2.36(9) ? . .
C(35) C(32) 3.53(9) ? . .
C(35) C(37) 2.60(13) ? . .
C(36) C(30) 2.68(7) ? . .
C(36) C(31) 2.09(8) ? . .
C(36) C(32) 3.34(8) ? . .
C(36) C(37) 2.09(9) ? . .
C(37) C(4) 3.53(8) ? . 4_555
C(37) C(5) 3.42(9) ? . 4_555
C(37) C(31) 2.59(9) ? . .
C(37) C(32) 3.01(8) ? . .
C(37) C(35) 2.60(13) ? . .
C(37) C(36) 2.09(9) ? . .
C(38) Ge(1) 3.10(3) ? . .
C(38) Cl(1) 3.38(3) ? . .
C(38) O(1) 2.91(4) ? . .
C(38) C(26) 3.54(6) ? . 4_445
C(38) C(40) 2.28(5) ? . .
C(38) C(41) 2.63(5) ? . .
C(38) C(42) 2.30(4) ? . .
C(39) N(2) 2.33(4) ? . .
C(39) C(41) 2.31(5) ? . .
C(39) C(42) 2.67(5) ? . .
C(39) C(43) 2.62(5) ? . .
C(39) C(45) 2.88(5) ? . .
C(39) C(46) 3.57(5) ? . .
C(40) N(2) 2.75(4) ? . .
C(40) C(38) 2.28(5) ? . .
C(40) C(42) 2.38(5) ? . .
C(40) C(44) 2.49(5) ? . .
C(40) C(45) 2.49(5) ? . .
C(40) C(46) 2.58(5) ? . .
C(41) N(2) 2.36(5) ? . .
C(41) C(38) 2.63(5) ? . .
C(41) C(39) 2.31(5) ? . .
C(41) C(43) 2.49(6) ? . .
C(41) C(44) 2.91(6) ? . .
C(41) C(46) 3.17(6) ? . .
C(42) Ge(1) 3.06(4) ? . .
C(42) O(2) 2.85(4) ? . .
C(42) N(1) 3.21(5) ? . .
C(42) C(23) 3.57(6) ? . .
C(42) C(24) 3.59(5) ? . .
C(42) C(33) 3.51(6) ? . .
C(42) C(38) 2.30(4) ? . .
C(42) C(39) 2.67(5) ? . .
C(42) C(40) 2.38(5) ? . .
C(43) C(39) 2.62(5) ? . .
C(43) C(41) 2.49(6) ? . .
C(44) C(40) 2.49(5) ? . .
C(44) C(41) 2.91(6) ? . .
C(44) C(45) 2.47(6) ? . .
C(44) C(46) 2.50(5) ? . .
C(45) C(39) 2.88(5) ? . .
C(45) C(40) 2.49(5) ? . .
C(45) C(44) 2.47(6) ? . .
C(45) C(46) 2.35(5) ? . .
C(46) C(39) 3.57(5) ? . .
C(46) C(40) 2.58(5) ? . .
C(46) C(41) 3.17(6) ? . .
C(46) C(44) 2.50(5) ? . .
C(46) C(45) 2.35(5) ? . .
Ge(1) H(1) 3.185 ? . .
Ge(1) H(12) 2.984 ? . .
Ge(1) H(23) 2.937 ? . .
Ge(1) H(26) 3.126 ? . .
Ge(1) H(36) 3.108 ? . .
Ge(1) H(39) 3.058 ? . .
Cl(1) H(1) 3.582 ? . .
Cl(1) H(9) 2.836 ? . 1_545
Cl(1) H(12) 2.952 ? . .
Cl(1) H(19) 3.316 ? . 4_445
Cl(1) H(27) 3.374 ? . 4_445
Cl(1) H(36) 3.097 ? . .
Cl(1) H(42) 3.233 ? . 2_547
Cl(1) H(45) 3.335 ? . 2_547
Cl(1) H(48) 3.131 ? . 2_547
Cl(2) H(1) 3.013 ? . .
Cl(2) H(12) 3.186 ? . .
Cl(2) H(23) 2.962 ? . .
O(1) H(1) 1.957 ? . .
O(1) H(7) 2.679 ? . .
O(1) H(19) 3.466 ? . 4_445
O(1) H(26) 2.569 ? . .
O(1) H(36) 2.481 ? . .
O(2) H(12) 1.944 ? . .
O(2) H(18) 2.609 ? . .
O(2) H(23) 2.376 ? . .
O(2) H(39) 2.393 ? . .
N(1) H(23) 1.987 ? . .
N(1) H(24) 3.285 ? . .
N(1) H(25) 3.255 ? . .
N(1) H(26) 1.969 ? . .
N(1) H(39) 2.892 ? . .
N(2) H(14) 3.518 ? . 1_565
N(2) H(26) 2.881 ? . .
N(2) H(36) 1.979 ? . .
N(2) H(37) 3.179 ? . .
N(2) H(38) 3.213 ? . .
N(2) H(39) 1.980 ? . .
C(1) H(2) 3.585 ? . .
C(1) H(6) 2.565 ? . .
C(1) H(7) 2.847 ? . .
C(1) H(11) 3.402 ? . .
C(1) H(18) 3.594 ? . 4_445
C(1) H(19) 3.466 ? . 4_445
C(1) H(26) 3.445 ? . .
C(1) H(36) 3.476 ? . .
C(2) H(1) 1.827 ? . .
C(2) H(2) 2.435 ? . .
C(2) H(6) 2.406 ? . .
C(2) H(7) 2.844 ? . .
C(2) H(11) 2.524 ? . .
C(2) H(18) 3.390 ? . 4_445
C(2) H(24) 3.578 ? . 4_445
C(3) H(1) 2.617 ? . .
C(3) H(2) 1.800 ? . .
C(3) H(3) 2.964 ? . .
C(3) H(4) 3.390 ? . .
C(3) H(5) 3.237 ? . .
C(3) H(6) 2.232 ? . .
C(3) H(11) 2.879 ? . .
C(3) H(18) 3.537 ? . 4_445
C(3) H(23) 3.362 ? . 4_445
C(3) H(24) 3.049 ? . 4_445
C(4) H(3) 1.872 ? . .
C(4) H(4) 3.089 ? . .
C(4) H(6) 3.326 ? . .
C(4) H(11) 3.220 ? . .
C(4) H(18) 3.470 ? . 4_445
C(4) H(23) 3.082 ? . 4_445
C(4) H(24) 3.567 ? . 4_445
C(4) H(34) 2.795 ? . 4_455
C(5) H(2) 1.829 ? . .
C(5) H(4) 2.193 ? . .
C(5) H(5) 3.460 ? . .
C(5) H(23) 3.128 ? . 4_445
C(5) H(33) 3.325 ? . 4_455
C(5) H(34) 2.952 ? . 4_455
C(5) H(35) 3.438 ? . 4_455
C(6) H(2) 3.202 ? . .
C(6) H(3) 2.342 ? . .
C(6) H(5) 1.930 ? . .
C(6) H(6) 3.156 ? . .
C(6) H(23) 3.468 ? . 4_445
C(6) H(24) 3.314 ? . 4_445
C(7) H(3) 3.494 ? . .
C(7) H(4) 1.981 ? . .
C(7) H(6) 2.020 ? . .
C(7) H(24) 2.901 ? . 4_445
C(7) H(31) 3.541 ? . 2_546
C(7) H(33) 3.400 ? . 2_546
C(8) H(1) 2.474 ? . .
C(8) H(2) 3.277 ? . .
C(8) H(4) 3.142 ? . .
C(8) H(5) 2.034 ? . .
C(8) H(11) 3.577 ? . .
C(8) H(24) 2.722 ? . 4_445
C(9) H(1) 3.093 ? . .
C(9) H(2) 2.694 ? . .
C(9) H(7) 2.037 ? . .
C(9) H(8) 3.272 ? . .
C(9) H(10) 3.253 ? . .
C(9) H(11) 1.923 ? . .
C(9) H(26) 2.995 ? . .
C(10) H(2) 3.318 ? . .
C(10) H(8) 2.086 ? . .
C(10) H(9) 3.288 ? . .
C(10) H(11) 3.129 ? . .
C(10) H(17) 3.118 ? . 4_445
C(10) H(18) 3.572 ? . 4_445
C(10) H(26) 2.871 ? . .
C(10) H(36) 3.296 ? . .
C(11) H(7) 2.129 ? . .
C(11) H(9) 1.982 ? . .
C(11) H(10) 3.113 ? . .
C(11) H(11) 3.537 ? . .
C(11) H(13) 3.470 ? . 1_565
C(11) H(17) 3.213 ? . 4_445
C(11) H(26) 3.100 ? . .
C(11) H(48) 3.467 ? . 2_557
C(12) H(7) 3.306 ? . .
C(12) H(8) 1.983 ? . .
C(12) H(10) 1.916 ? . .
C(12) H(11) 3.092 ? . .
C(12) H(12) 3.575 ? . 1_565
C(12) H(13) 3.383 ? . 1_565
C(12) H(25) 3.513 ? . .
C(12) H(26) 3.494 ? . .
C(12) H(27) 3.252 ? . 4_455
C(12) H(29) 3.219 ? . 4_455
C(13) H(8) 3.107 ? . .
C(13) H(9) 1.946 ? . .
C(13) H(11) 1.972 ? . .
C(13) H(25) 3.398 ? . .
C(13) H(26) 3.527 ? . .
C(13) H(29) 3.009 ? . 4_455
C(14) H(2) 3.136 ? . .
C(14) H(7) 3.149 ? . .
C(14) H(8) 3.537 ? . .
C(14) H(9) 3.128 ? . .
C(14) H(10) 2.035 ? . .
C(14) H(26) 3.304 ? . .
C(15) H(13) 2.695 ? . .
C(15) H(18) 2.754 ? . .
C(15) H(23) 3.207 ? . .
C(15) H(39) 3.286 ? . .
C(15) H(45) 3.109 ? . 2_547
C(16) H(12) 1.917 ? . .
C(16) H(13) 2.569 ? . .
C(16) H(17) 2.557 ? . .
C(16) H(18) 2.503 ? . .
C(16) H(22) 2.798 ? . .
C(16) H(39) 3.528 ? . .
C(16) H(45) 2.991 ? . 2_547
C(17) H(12) 2.578 ? . .
C(17) H(13) 1.964 ? . .
C(17) H(14) 3.307 ? . .
C(17) H(16) 3.175 ? . .
C(17) H(17) 2.032 ? . .
C(17) H(22) 2.980 ? . .
C(17) H(45) 3.245 ? . 2_547
C(18) H(12) 2.706 ? . .
C(18) H(14) 2.068 ? . .
C(18) H(15) 3.251 ? . .
C(18) H(17) 3.228 ? . .
C(18) H(25) 3.328 ? . 1_545
C(18) H(45) 3.150 ? . 2_547
C(18) H(47) 2.976 ? . 2_547
C(19) H(13) 2.051 ? . .
C(19) H(15) 2.058 ? . .
C(19) H(16) 3.280 ? . .
C(19) H(25) 3.241 ? . 1_545
C(19) H(26) 3.474 ? . 1_545
C(19) H(40) 3.068 ? . 1_545
C(19) H(47) 3.449 ? . 2_547
C(20) H(13) 3.255 ? . .
C(20) H(14) 2.104 ? . .
C(20) H(16) 2.043 ? . .
C(20) H(17) 3.313 ? . .
C(20) H(38) 3.547 ? . 1_545
C(20) H(40) 3.379 ? . 1_545
C(21) H(14) 3.342 ? . .
C(21) H(15) 2.142 ? . .
C(21) H(17) 1.971 ? . .
C(21) H(21) 3.583 ? . 3_647
C(21) H(27) 3.569 ? . 1_545
C(21) H(48) 3.409 ? . 3_647
C(22) H(13) 3.188 ? . .
C(22) H(15) 3.319 ? . .
C(22) H(16) 1.978 ? . .
C(22) H(21) 3.584 ? . 3_647
C(22) H(22) 3.117 ? . .
C(23) H(7) 3.598 ? . 4_545
C(23) H(12) 3.316 ? . .
C(23) H(17) 2.481 ? . .
C(23) H(18) 1.990 ? . .
C(23) H(19) 3.301 ? . .
C(23) H(21) 3.255 ? . .
C(23) H(22) 1.985 ? . .
C(23) H(39) 2.911 ? . .
C(23) H(45) 3.513 ? . 2_547
C(24) H(7) 3.025 ? . 4_545
C(24) H(17) 3.143 ? . .
C(24) H(19) 2.041 ? . .
C(24) H(20) 3.216 ? . .
C(24) H(22) 3.176 ? . .
C(24) H(23) 3.500 ? . .
C(24) H(36) 3.579 ? . 4_545
C(24) H(39) 2.706 ? . .
C(25) H(7) 3.348 ? . 4_545
C(25) H(15) 3.446 ? . 1_565
C(25) H(18) 2.041 ? . .
C(25) H(20) 1.946 ? . .
C(25) H(21) 3.194 ? . .
C(25) H(36) 2.821 ? . 4_545
C(25) H(39) 2.918 ? . .
C(26) H(15) 3.324 ? . 1_565
C(26) H(18) 3.174 ? . .
C(26) H(19) 1.912 ? . .
C(26) H(21) 2.144 ? . .
C(26) H(22) 3.426 ? . .
C(26) H(36) 2.855 ? . 4_545
C(26) H(37) 3.223 ? . 4_545
C(26) H(38) 3.374 ? . .
C(26) H(39) 3.348 ? . .
C(26) H(41) 3.546 ? . 3_657
C(26) H(42) 3.278 ? . 3_657
C(27) H(19) 3.234 ? . .
C(27) H(20) 2.188 ? . .
C(27) H(22) 2.079 ? . .
C(27) H(22) 3.223 ? . 3_647
C(27) H(37) 3.340 ? . 4_545
C(27) H(38) 3.126 ? . .
C(27) H(39) 3.468 ? . .
C(28) H(17) 2.927 ? . .
C(28) H(18) 3.151 ? . .
C(28) H(20) 3.429 ? . .
C(28) H(21) 2.082 ? . .
C(28) H(21) 3.405 ? . 3_647
C(28) H(22) 3.507 ? . 3_647
C(28) H(38) 3.582 ? . .
C(28) H(39) 3.303 ? . .
C(28) H(43) 3.392 ? . 2_547
C(28) H(45) 3.497 ? . 2_547
C(29) H(18) 3.151 ? . .
C(29) H(24) 2.050 ? . .
C(29) H(26) 3.137 ? . .
C(29) H(32) 3.593 ? . .
C(29) H(39) 3.406 ? . .
C(30) H(23) 2.042 ? . .
C(30) H(25) 3.267 ? . .
C(30) H(27) 3.436 ? . .
C(30) H(28) 2.510 ? . .
C(30) H(30) 2.745 ? . .
C(30) H(32) 2.335 ? . .
C(31) H(23) 3.282 ? . .
C(31) H(24) 2.037 ? . .
C(31) H(25) 2.090 ? . .
C(31) H(26) 3.248 ? . .
C(31) H(27) 2.784 ? . .
C(31) H(28) 2.377 ? . .
C(31) H(29) 3.120 ? . .
C(31) H(30) 2.501 ? . .
C(31) H(31) 2.896 ? . .
C(31) H(32) 2.021 ? . .
C(31) H(33) 3.009 ? . .
C(31) H(34) 3.299 ? . .
C(31) H(35) 2.719 ? . .
C(32) H(14) 3.347 ? . 1_565
C(32) H(24) 3.272 ? . .
C(32) H(26) 1.954 ? . .
C(32) H(32) 3.215 ? . .
C(32) H(33) 3.595 ? . .
C(32) H(35) 2.659 ? . .
C(33) H(14) 3.176 ? . 1_565
C(33) H(23) 3.153 ? . .
C(33) H(25) 1.980 ? . .
C(33) H(39) 3.370 ? . .
C(34) H(24) 2.940 ? . .
C(34) H(25) 2.461 ? . .
C(34) H(27) 1.986 ? . .
C(34) H(28) 2.060 ? . .
C(34) H(29) 2.000 ? . .
C(34) H(30) 2.002 ? . .
C(34) H(31) 1.980 ? . .
C(34) H(32) 2.047 ? . .
C(34) H(33) 1.989 ? . .
C(34) H(34) 1.936 ? . .
C(34) H(35) 1.964 ? . .
C(35) H(9) 3.527 ? . 4_555
C(35) H(24) 2.866 ? . .
C(35) H(30) 1.488 ? . .
C(35) H(31) 2.296 ? . .
C(35) H(32) 2.574 ? . .
C(35) H(33) 2.970 ? . .
C(35) H(34) 2.716 ? . .
C(35) H(35) 3.346 ? . .
C(36) H(5) 3.480 ? . 2_556
C(36) H(24) 2.532 ? . .
C(36) H(27) 2.689 ? . .
C(36) H(28) 1.899 ? . .
C(36) H(29) 1.866 ? . .
C(36) H(33) 1.925 ? . .
C(36) H(34) 2.678 ? . .
C(36) H(35) 2.797 ? . .
C(37) H(2) 3.049 ? . 4_555
C(37) H(3) 2.821 ? . 4_555
C(37) H(5) 3.490 ? . 2_556
C(37) H(25) 2.680 ? . .
C(37) H(27) 3.057 ? . .
C(37) H(28) 3.311 ? . .
C(37) H(29) 2.659 ? . .
C(37) H(30) 2.866 ? . .
C(37) H(31) 1.929 ? . .
C(37) H(32) 2.586 ? . .
C(38) H(7) 3.085 ? . .
C(38) H(20) 3.379 ? . 4_445
C(38) H(26) 3.424 ? . .
C(38) H(37) 1.934 ? . .
C(38) H(38) 3.583 ? . .
C(38) H(39) 3.154 ? . .
C(38) H(42) 3.266 ? . 2_547
C(38) H(43) 3.594 ? . .
C(39) H(20) 3.543 ? . 4_445
C(39) H(36) 1.916 ? . .
C(39) H(38) 3.172 ? . .
C(39) H(40) 3.431 ? . .
C(39) H(42) 3.378 ? . 2_547
C(39) H(43) 2.373 ? . .
C(39) H(44) 3.213 ? . .
C(39) H(46) 3.599 ? . .
C(40) H(14) 3.346 ? . 1_565
C(40) H(36) 3.125 ? . .
C(40) H(37) 1.962 ? . .
C(40) H(38) 2.024 ? . .
C(40) H(39) 3.251 ? . .
C(40) H(40) 2.443 ? . .
C(40) H(41) 2.897 ? . .
C(40) H(42) 3.276 ? . .
C(40) H(43) 2.428 ? . .
C(40) H(44) 2.879 ? . .
C(40) H(44) 3.579 ? . 2_547
C(40) H(45) 3.285 ? . .
C(40) H(46) 2.566 ? . .
C(40) H(47) 2.981 ? . .
C(40) H(48) 3.354 ? . .
C(41) H(14) 3.051 ? . 1_565
C(41) H(15) 3.221 ? . 1_565
C(41) H(36) 3.584 ? . .
C(41) H(37) 3.163 ? . .
C(41) H(39) 2.044 ? . .
C(41) H(40) 2.783 ? . .
C(41) H(41) 2.913 ? . .
C(41) H(44) 3.412 ? . 2_547
C(41) H(46) 2.781 ? . .
C(42) H(14) 3.113 ? . 1_565
C(42) H(15) 3.424 ? . 1_565
C(42) H(26) 3.391 ? . .
C(42) H(36) 3.149 ? . .
C(42) H(38) 2.018 ? . .
C(42) H(44) 3.549 ? . 2_547
C(43) H(37) 2.781 ? . .
C(43) H(38) 2.583 ? . .
C(43) H(40) 2.025 ? . .
C(43) H(41) 2.041 ? . .
C(43) H(42) 2.042 ? . .
C(43) H(43) 2.041 ? . .
C(43) H(44) 2.034 ? . .
C(43) H(45) 2.078 ? . .
C(43) H(46) 1.969 ? . .
C(43) H(47) 1.999 ? . .
C(43) H(48) 2.015 ? . .
C(44) H(20) 2.853 ? . 3_657
C(44) H(38) 2.678 ? . .
C(44) H(43) 3.207 ? . .
C(44) H(44) 2.412 ? . .
C(44) H(45) 2.941 ? . .
C(44) H(46) 2.922 ? . .
C(44) H(47) 3.246 ? . .
C(44) H(48) 2.521 ? . .
C(45) H(13) 3.503 ? . 2_557
C(45) H(22) 3.110 ? . 2_557
C(45) H(37) 2.504 ? . .
C(45) H(40) 2.821 ? . .
C(45) H(41) 3.261 ? . .
C(45) H(42) 2.482 ? . .
C(45) H(46) 3.122 ? . .
C(45) H(47) 2.300 ? . .
C(45) H(48) 2.801 ? . .
C(46) H(8) 3.026 ? . 2_547
C(46) H(13) 3.254 ? . 2_557
C(46) H(16) 3.188 ? . 3_647
C(46) H(38) 3.050 ? . .
C(46) H(40) 3.269 ? . .
C(46) H(41) 2.586 ? . .
C(46) H(42) 2.847 ? . .
C(46) H(43) 2.793 ? . .
C(46) H(44) 3.114 ? . .
C(46) H(45) 2.348 ? . .
H(1) Ge(1) 3.185 ? . .
H(1) Cl(1) 3.582 ? . .
H(1) Cl(2) 3.013 ? . .
H(1) O(1) 1.957 ? . .
H(1) C(2) 1.827 ? . .
H(1) C(3) 2.617 ? . .
H(1) C(8) 2.474 ? . .
H(1) C(9) 3.093 ? . .
H(1) H(6) 2.104 ? . .
H(1) H(19) 3.446 ? . 4_445
H(1) H(24) 3.000 ? . 4_445
H(1) H(28) 2.743 ? . 4_445
H(1) H(30) 3.404 ? . 4_445
H(2) C(1) 3.585 ? . .
H(2) C(2) 2.435 ? . .
H(2) C(3) 1.800 ? . .
H(2) C(5) 1.829 ? . .
H(2) C(6) 3.202 ? . .
H(2) C(8) 3.277 ? . .
H(2) C(9) 2.694 ? . .
H(2) C(10) 3.318 ? . .
H(2) C(14) 3.136 ? . .
H(2) C(37) 3.049 ? . 4_455
H(2) H(3) 2.166 ? . .
H(2) H(7) 3.556 ? . .
H(2) H(11) 3.206 ? . .
H(2) H(18) 3.058 ? . 4_445
H(2) H(23) 3.304 ? . 4_445
H(2) H(33) 3.364 ? . 4_455
H(2) H(34) 2.202 ? . 4_455
H(2) H(35) 3.255 ? . 4_455
H(3) C(3) 2.964 ? . .
H(3) C(4) 1.872 ? . .
H(3) C(6) 2.342 ? . .
H(3) C(7) 3.494 ? . .
H(3) C(37) 2.821 ? . 4_455
H(3) H(2) 2.166 ? . .
H(3) H(4) 2.597 ? . .
H(3) H(5) 3.596 ? . 3_556
H(3) H(23) 3.462 ? . 4_445
H(3) H(33) 2.737 ? . 4_455
H(3) H(34) 2.573 ? . 4_455
H(3) H(35) 2.672 ? . 4_455
H(4) C(3) 3.390 ? . .
H(4) C(4) 3.089 ? . .
H(4) C(5) 2.193 ? . .
H(4) C(7) 1.981 ? . .
H(4) C(8) 3.142 ? . .
H(4) H(3) 2.597 ? . .
H(4) H(5) 2.224 ? . .
H(4) H(11) 3.396 ? . 3_556
H(5) C(3) 3.237 ? . .
H(5) C(5) 3.460 ? . .
H(5) C(6) 1.930 ? . .
H(5) C(8) 2.034 ? . .
H(5) C(36) 3.480 ? . 2_546
H(5) C(37) 3.490 ? . 2_546
H(5) H(3) 3.596 ? . 3_556
H(5) H(4) 2.224 ? . .
H(5) H(6) 2.412 ? . .
H(5) H(24) 3.278 ? . 4_445
H(5) H(31) 2.593 ? . 2_546
H(5) H(32) 3.434 ? . 4_445
H(5) H(33) 2.573 ? . 2_546
H(6) C(1) 2.565 ? . .
H(6) C(2) 2.406 ? . .
H(6) C(3) 2.232 ? . .
H(6) C(4) 3.326 ? . .
H(6) C(6) 3.156 ? . .
H(6) C(7) 2.020 ? . .
H(6) H(1) 2.104 ? . .
H(6) H(5) 2.412 ? . .
H(6) H(24) 3.014 ? . 4_445
H(6) H(28) 3.416 ? . 4_445
H(6) H(30) 3.289 ? . 4_445
H(7) O(1) 2.679 ? . .
H(7) C(1) 2.847 ? . .
H(7) C(2) 2.844 ? . .
H(7) C(9) 2.037 ? . .
H(7) C(11) 2.129 ? . .
H(7) C(12) 3.306 ? . .
H(7) C(14) 3.149 ? . .
H(7) C(23) 3.598 ? . 4_445
H(7) C(24) 3.025 ? . 4_445
H(7) C(25) 3.348 ? . 4_445
H(7) C(38) 3.085 ? . .
H(7) H(2) 3.556 ? . .
H(7) H(8) 2.441 ? . .
H(7) H(17) 2.816 ? . 4_445
H(7) H(18) 2.965 ? . 4_445
H(7) H(19) 3.519 ? . 4_445
H(7) H(26) 3.208 ? . .
H(7) H(36) 2.531 ? . .
H(7) H(37) 3.597 ? . .
H(8) C(9) 3.272 ? . .
H(8) C(10) 2.086 ? . .
H(8) C(12) 1.983 ? . .
H(8) C(13) 3.107 ? . .
H(8) C(14) 3.537 ? . .
H(8) C(46) 3.026 ? . 2_557
H(8) H(7) 2.441 ? . .
H(8) H(9) 2.263 ? . .
H(8) H(13) 3.070 ? . 1_565
H(8) H(14) 3.454 ? . 1_565
H(8) H(16) 3.202 ? . 4_445
H(8) H(17) 2.998 ? . 4_445
H(8) H(26) 3.492 ? . .
H(8) H(46) 3.116 ? . 2_557
H(8) H(47) 2.833 ? . 2_557
H(8) H(48) 2.636 ? . 2_557
H(9) Cl(1) 2.836 ? . 1_565
H(9) C(10) 3.288 ? . .
H(9) C(11) 1.982 ? . .
H(9) C(13) 1.946 ? . .
H(9) C(14) 3.128 ? . .
H(9) C(35) 3.527 ? . 4_455
H(9) H(8) 2.263 ? . .
H(9) H(10) 2.224 ? . .
H(9) H(12) 2.839 ? . 1_565
H(9) H(13) 3.024 ? . 1_565
H(9) H(27) 3.027 ? . 4_455
H(9) H(29) 3.182 ? . 4_455
H(9) H(48) 3.457 ? . 2_557
H(10) C(9) 3.253 ? . .
H(10) C(11) 3.113 ? . .
H(10) C(12) 1.916 ? . .
H(10) C(14) 2.035 ? . .
H(10) H(9) 2.224 ? . .
H(10) H(11) 2.305 ? . .
H(10) H(25) 3.486 ? . .
H(10) H(29) 2.927 ? . 4_455
H(11) C(1) 3.402 ? . .
H(11) C(2) 2.524 ? . .
H(11) C(3) 2.879 ? . .
H(11) C(4) 3.220 ? . .
H(11) C(8) 3.577 ? . .
H(11) C(9) 1.923 ? . .
H(11) C(10) 3.129 ? . .
H(11) C(11) 3.537 ? . .
H(11) C(12) 3.092 ? . .
H(11) C(13) 1.972 ? . .
H(11) H(2) 3.206 ? . .
H(11) H(4) 3.396 ? . 3_556
H(11) H(10) 2.305 ? . .
H(12) Ge(1) 2.984 ? . .
H(12) Cl(1) 2.952 ? . .
H(12) Cl(2) 3.186 ? . .
H(12) O(2) 1.944 ? . .
H(12) C(12) 3.575 ? . 1_545
H(12) C(16) 1.917 ? . .
H(12) C(17) 2.578 ? . .
H(12) C(18) 2.706 ? . .
H(12) C(23) 3.316 ? . .
H(12) H(9) 2.839 ? . 1_545
H(12) H(13) 2.233 ? . .
H(12) H(18) 3.592 ? . .
H(12) H(45) 3.251 ? . 2_547
H(13) C(11) 3.470 ? . 1_545
H(13) C(12) 3.383 ? . 1_545
H(13) C(15) 2.695 ? . .
H(13) C(16) 2.569 ? . .
H(13) C(17) 1.964 ? . .
H(13) C(19) 2.051 ? . .
H(13) C(20) 3.255 ? . .
H(13) C(22) 3.188 ? . .
H(13) C(45) 3.503 ? . 2_547
H(13) C(46) 3.254 ? . 2_547
H(13) H(8) 3.070 ? . 1_545
H(13) H(9) 3.024 ? . 1_545
H(13) H(12) 2.233 ? . .
H(13) H(14) 2.370 ? . .
H(13) H(25) 3.400 ? . 1_545
H(13) H(45) 2.711 ? . 2_547
H(13) H(47) 2.421 ? . 2_547
H(13) H(48) 3.327 ? . 2_547
H(14) N(2) 3.518 ? . 1_545
H(14) C(17) 3.307 ? . .
H(14) C(18) 2.068 ? . .
H(14) C(20) 2.104 ? . .
H(14) C(21) 3.342 ? . .
H(14) C(32) 3.347 ? . 1_545
H(14) C(33) 3.176 ? . 1_545
H(14) C(40) 3.346 ? . 1_545
H(14) C(41) 3.051 ? . 1_545
H(14) C(42) 3.113 ? . 1_545
H(14) H(8) 3.454 ? . 1_545
H(14) H(13) 2.370 ? . .
H(14) H(15) 2.415 ? . .
H(14) H(25) 3.214 ? . 1_545
H(14) H(26) 2.832 ? . 1_545
H(14) H(38) 3.354 ? . 1_545
H(14) H(39) 3.409 ? . 1_545
H(14) H(40) 2.887 ? . 1_545
H(14) H(47) 3.359 ? . 2_547
H(15) C(18) 3.251 ? . .
H(15) C(19) 2.058 ? . .
H(15) C(21) 2.142 ? . .
H(15) C(22) 3.319 ? . .
H(15) C(25) 3.446 ? . 1_545
H(15) C(26) 3.324 ? . 1_545
H(15) C(41) 3.221 ? . 1_545
H(15) C(42) 3.424 ? . 1_545
H(15) H(14) 2.415 ? . .
H(15) H(16) 2.385 ? . .
H(15) H(19) 3.285 ? . 1_545
H(15) H(20) 3.113 ? . 1_545
H(15) H(38) 2.848 ? . 1_545
H(15) H(39) 3.211 ? . 1_545
H(15) H(40) 3.346 ? . 1_545
H(15) H(41) 3.560 ? . 1_545
H(16) C(17) 3.175 ? . .
H(16) C(19) 3.280 ? . .
H(16) C(20) 2.043 ? . .
H(16) C(22) 1.978 ? . .
H(16) C(46) 3.188 ? . 3_647
H(16) H(8) 3.202 ? . 4_545
H(16) H(15) 2.385 ? . .
H(16) H(17) 2.278 ? . .
H(16) H(27) 3.485 ? . 1_545
H(16) H(41) 3.073 ? . 3_647
H(16) H(46) 3.088 ? . 3_647
H(16) H(48) 2.473 ? . 3_647
H(17) C(10) 3.118 ? . 4_545
H(17) C(11) 3.213 ? . 4_545
H(17) C(16) 2.557 ? . .
H(17) C(17) 2.032 ? . .
H(17) C(18) 3.228 ? . .
H(17) C(20) 3.313 ? . .
H(17) C(21) 1.971 ? . .
H(17) C(23) 2.481 ? . .
H(17) C(24) 3.143 ? . .
H(17) C(28) 2.927 ? . .
H(17) H(7) 2.816 ? . 4_545
H(17) H(8) 2.998 ? . 4_545
H(17) H(16) 2.278 ? . .
H(17) H(18) 3.355 ? . .
H(17) H(22) 3.045 ? . .
H(18) O(2) 2.609 ? . .
H(18) C(1) 3.594 ? . 4_545
H(18) C(2) 3.390 ? . 4_545
H(18) C(3) 3.537 ? . 4_545
H(18) C(4) 3.470 ? . 4_545
H(18) C(10) 3.572 ? . 4_545
H(18) C(15) 2.754 ? . .
H(18) C(16) 2.503 ? . .
H(18) C(23) 1.990 ? . .
H(18) C(25) 2.041 ? . .
H(18) C(26) 3.174 ? . .
H(18) C(28) 3.151 ? . .
H(18) C(29) 3.151 ? . .
H(18) H(2) 3.058 ? . 4_545
H(18) H(7) 2.965 ? . 4_545
H(18) H(12) 3.592 ? . .
H(18) H(17) 3.355 ? . .
H(18) H(19) 2.320 ? . .
H(18) H(23) 2.730 ? . .
H(18) H(39) 3.033 ? . .
H(19) Cl(1) 3.316 ? . 4_545
H(19) O(1) 3.466 ? . 4_545
H(19) C(1) 3.466 ? . 4_545
H(19) C(23) 3.301 ? . .
H(19) C(24) 2.041 ? . .
H(19) C(26) 1.912 ? . .
H(19) C(27) 3.234 ? . .
H(19) H(1) 3.446 ? . 4_545
H(19) H(7) 3.519 ? . 4_545
H(19) H(15) 3.285 ? . 1_565
H(19) H(18) 2.320 ? . .
H(19) H(20) 2.228 ? . .
H(19) H(36) 2.785 ? . 4_545
H(19) H(39) 3.314 ? . .
H(20) C(24) 3.216 ? . .
H(20) C(25) 1.946 ? . .
H(20) C(27) 2.188 ? . .
H(20) C(28) 3.429 ? . .
H(20) C(38) 3.379 ? . 4_545
H(20) C(39) 3.543 ? . 4_545
H(20) C(44) 2.853 ? . 3_657
H(20) H(15) 3.113 ? . 1_565
H(20) H(19) 2.228 ? . .
H(20) H(21) 2.492 ? . .
H(20) H(36) 2.838 ? . 4_545
H(20) H(37) 3.218 ? . 4_545
H(20) H(40) 3.141 ? . 3_657
H(20) H(41) 2.620 ? . 3_657
H(20) H(42) 2.380 ? . 3_657
H(21) C(21) 3.583 ? . 3_647
H(21) C(22) 3.584 ? . 3_647
H(21) C(23) 3.255 ? . .
H(21) C(25) 3.194 ? . .
H(21) C(26) 2.144 ? . .
H(21) C(28) 2.082 ? . .
H(21) C(28) 3.405 ? . 3_647
H(21) H(20) 2.492 ? . .
H(21) H(22) 2.398 ? . .
H(21) H(22) 2.645 ? . 3_647
H(21) H(37) 3.427 ? . 4_545
H(21) H(38) 3.228 ? . .
H(21) H(43) 3.555 ? . 4_545
H(22) C(16) 2.798 ? . .
H(22) C(17) 2.980 ? . .
H(22) C(22) 3.117 ? . .
H(22) C(23) 1.985 ? . .
H(22) C(24) 3.176 ? . .
H(22) C(26) 3.426 ? . .
H(22) C(27) 2.079 ? . .
H(22) C(27) 3.223 ? . 3_647
H(22) C(28) 3.507 ? . 3_647
H(22) C(45) 3.110 ? . 2_547
H(22) H(17) 3.045 ? . .
H(22) H(21) 2.398 ? . .
H(22) H(21) 2.645 ? . 3_647
H(22) H(22) 3.165 ? . 3_647
H(22) H(43) 2.628 ? . 2_547
H(22) H(44) 3.161 ? . 2_547
H(22) H(45) 3.044 ? . 2_547
H(23) Ge(1) 2.937 ? . .
H(23) Cl(2) 2.962 ? . .
H(23) O(2) 2.376 ? . .
H(23) N(1) 1.987 ? . .
H(23) C(3) 3.362 ? . 4_545
H(23) C(4) 3.082 ? . 4_545
H(23) C(5) 3.128 ? . 4_545
H(23) C(6) 3.468 ? . 4_545
H(23) C(15) 3.207 ? . .
H(23) C(24) 3.500 ? . .
H(23) C(30) 2.042 ? . .
H(23) C(31) 3.282 ? . .
H(23) C(33) 3.153 ? . .
H(23) H(2) 3.304 ? . 4_545
H(23) H(3) 3.462 ? . 4_545
H(23) H(18) 2.730 ? . .
H(23) H(24) 2.344 ? . .
H(24) N(1) 3.285 ? . .
H(24) C(2) 3.578 ? . 4_545
H(24) C(3) 3.049 ? . 4_545
H(24) C(4) 3.567 ? . 4_545
H(24) C(6) 3.314 ? . 4_545
H(24) C(7) 2.901 ? . 4_545
H(24) C(8) 2.722 ? . 4_545
H(24) C(29) 2.050 ? . .
H(24) C(31) 2.037 ? . .
H(24) C(32) 3.272 ? . .
H(24) C(34) 2.940 ? . .
H(24) C(35) 2.866 ? . .
H(24) C(36) 2.532 ? . .
H(24) H(1) 3.000 ? . 4_545
H(24) H(5) 3.278 ? . 4_545
H(24) H(6) 3.014 ? . 4_545
H(24) H(23) 2.344 ? . .
H(24) H(27) 3.438 ? . .
H(24) H(28) 2.165 ? . .
H(24) H(29) 3.513 ? . .
H(24) H(30) 2.318 ? . .
H(24) H(31) 3.450 ? . .
H(24) H(32) 2.206 ? . .
H(25) N(1) 3.255 ? . .
H(25) C(12) 3.513 ? . .
H(25) C(13) 3.398 ? . .
H(25) C(18) 3.328 ? . 1_565
H(25) C(19) 3.241 ? . 1_565
H(25) C(30) 3.267 ? . .
H(25) C(31) 2.090 ? . .
H(25) C(33) 1.980 ? . .
H(25) C(34) 2.461 ? . .
H(25) C(37) 2.680 ? . .
H(25) H(10) 3.486 ? . .
H(25) H(13) 3.400 ? . 1_565
H(25) H(14) 3.214 ? . 1_565
H(25) H(26) 2.250 ? . .
H(25) H(33) 3.365 ? . .
H(25) H(34) 3.256 ? . .
H(25) H(35) 2.105 ? . .
H(26) Ge(1) 3.126 ? . .
H(26) O(1) 2.569 ? . .
H(26) N(1) 1.969 ? . .
H(26) N(2) 2.881 ? . .
H(26) C(1) 3.445 ? . .
H(26) C(9) 2.995 ? . .
H(26) C(10) 2.871 ? . .
H(26) C(11) 3.100 ? . .
H(26) C(12) 3.494 ? . .
H(26) C(13) 3.527 ? . .
H(26) C(14) 3.304 ? . .
H(26) C(19) 3.474 ? . 1_565
H(26) C(29) 3.137 ? . .
H(26) C(31) 3.248 ? . .
H(26) C(32) 1.954 ? . .
H(26) C(38) 3.424 ? . .
H(26) C(42) 3.391 ? . .
H(26) H(7) 3.208 ? . .
H(26) H(8) 3.492 ? . .
H(26) H(14) 2.832 ? . 1_565
H(26) H(25) 2.250 ? . .
H(26) H(36) 3.597 ? . .
H(26) H(39) 3.515 ? . .
H(27) Cl(1) 3.374 ? . 4_545
H(27) C(12) 3.252 ? . 4_555
H(27) C(21) 3.569 ? . 1_565
H(27) C(30) 3.436 ? . .
H(27) C(31) 2.784 ? . .
H(27) C(34) 1.986 ? . .
H(27) C(36) 2.689 ? . .
H(27) C(37) 3.057 ? . .
H(27) H(9) 3.027 ? . 4_555
H(27) H(16) 3.485 ? . 1_565
H(27) H(24) 3.438 ? . .
H(27) H(28) 1.551 ? . .
H(27) H(29) 1.552 ? . .
H(27) H(30) 2.421 ? . .
H(27) H(31) 3.163 ? . .
H(27) H(32) 3.456 ? . .
H(27) H(34) 2.971 ? . .
H(28) C(30) 2.510 ? . .
H(28) C(31) 2.377 ? . .
H(28) C(34) 2.060 ? . .
H(28) C(36) 1.899 ? . .
H(28) C(37) 3.311 ? . .
H(28) H(1) 2.743 ? . 4_545
H(28) H(6) 3.416 ? . 4_545
H(28) H(24) 2.165 ? . .
H(28) H(27) 1.551 ? . .
H(28) H(29) 1.551 ? . .
H(28) H(30) 1.264 ? . .
H(28) H(31) 2.618 ? . .
H(28) H(32) 2.461 ? . .
H(28) H(33) 3.548 ? . .
H(28) H(34) 3.578 ? . .
H(29) C(12) 3.219 ? . 4_555
H(29) C(13) 3.009 ? . 4_555
H(29) C(31) 3.120 ? . .
H(29) C(34) 2.000 ? . .
H(29) C(36) 1.866 ? . .
H(29) C(37) 2.659 ? . .
H(29) H(9) 3.182 ? . 4_555
H(29) H(10) 2.927 ? . 4_555
H(29) H(24) 3.513 ? . .
H(29) H(27) 1.552 ? . .
H(29) H(28) 1.551 ? . .
H(29) H(30) 1.519 ? . .
H(29) H(31) 1.997 ? . .
H(29) H(32) 2.788 ? . .
H(29) H(33) 2.824 ? . .
H(29) H(34) 2.594 ? . .
H(29) H(35) 3.546 ? . .
H(30) C(30) 2.745 ? . .
H(30) C(31) 2.501 ? . .
H(30) C(34) 2.002 ? . .
H(30) C(35) 1.488 ? . .
H(30) C(37) 2.866 ? . .
H(30) H(1) 3.404 ? . 4_545
H(30) H(6) 3.289 ? . 4_545
H(30) H(24) 2.318 ? . .
H(30) H(27) 2.421 ? . .
H(30) H(28) 1.264 ? . .
H(30) H(29) 1.519 ? . .
H(30) H(31) 1.551 ? . .
H(30) H(32) 1.551 ? . .
H(30) H(33) 2.767 ? . .
H(30) H(34) 3.270 ? . .
H(31) C(7) 3.541 ? . 2_556
H(31) C(31) 2.896 ? . .
H(31) C(34) 1.980 ? . .
H(31) C(35) 2.296 ? . .
H(31) C(37) 1.929 ? . .
H(31) H(5) 2.593 ? . 2_556
H(31) H(24) 3.450 ? . .
H(31) H(27) 3.163 ? . .
H(31) H(28) 2.618 ? . .
H(31) H(29) 1.997 ? . .
H(31) H(30) 1.551 ? . .
H(31) H(32) 1.551 ? . .
H(31) H(33) 1.422 ? . .
H(31) H(34) 2.384 ? . .
H(31) H(35) 2.738 ? . .
H(32) C(29) 3.593 ? . .
H(32) C(30) 2.335 ? . .
H(32) C(31) 2.021 ? . .
H(32) C(32) 3.215 ? . .
H(32) C(34) 2.047 ? . .
H(32) C(35) 2.574 ? . .
H(32) C(37) 2.586 ? . .
H(32) H(5) 3.434 ? . 4_545
H(32) H(24) 2.206 ? . .
H(32) H(27) 3.456 ? . .
H(32) H(28) 2.461 ? . .
H(32) H(29) 2.788 ? . .
H(32) H(30) 1.551 ? . .
H(32) H(31) 1.551 ? . .
H(32) H(33) 2.303 ? . .
H(32) H(34) 3.357 ? . .
H(32) H(35) 3.064 ? . .
H(33) C(5) 3.325 ? . 4_555
H(33) C(7) 3.400 ? . 2_556
H(33) C(31) 3.009 ? . .
H(33) C(32) 3.595 ? . .
H(33) C(34) 1.989 ? . .
H(33) C(35) 2.970 ? . .
H(33) C(36) 1.925 ? . .
H(33) H(2) 3.364 ? . 4_555
H(33) H(3) 2.737 ? . 4_555
H(33) H(5) 2.573 ? . 2_556
H(33) H(25) 3.365 ? . .
H(33) H(28) 3.548 ? . .
H(33) H(29) 2.824 ? . .
H(33) H(30) 2.767 ? . .
H(33) H(31) 1.422 ? . .
H(33) H(32) 2.303 ? . .
H(33) H(34) 1.551 ? . .
H(33) H(35) 1.551 ? . .
H(34) C(4) 2.795 ? . 4_555
H(34) C(5) 2.952 ? . 4_555
H(34) C(31) 3.299 ? . .
H(34) C(34) 1.936 ? . .
H(34) C(35) 2.716 ? . .
H(34) C(36) 2.678 ? . .
H(34) H(2) 2.202 ? . 4_555
H(34) H(3) 2.573 ? . 4_555
H(34) H(25) 3.256 ? . .
H(34) H(27) 2.971 ? . .
H(34) H(28) 3.578 ? . .
H(34) H(29) 2.594 ? . .
H(34) H(30) 3.270 ? . .
H(34) H(31) 2.384 ? . .
H(34) H(32) 3.357 ? . .
H(34) H(33) 1.551 ? . .
H(34) H(35) 1.551 ? . .
H(35) C(5) 3.438 ? . 4_555
H(35) C(31) 2.719 ? . .
H(35) C(32) 2.659 ? . .
H(35) C(34) 1.964 ? . .
H(35) C(35) 3.346 ? . .
H(35) C(36) 2.797 ? . .
H(35) H(2) 3.255 ? . 4_555
H(35) H(3) 2.672 ? . 4_555
H(35) H(25) 2.105 ? . .
H(35) H(29) 3.546 ? . .
H(35) H(31) 2.738 ? . .
H(35) H(32) 3.064 ? . .
H(35) H(33) 1.551 ? . .
H(35) H(34) 1.551 ? . .
H(36) Ge(1) 3.108 ? . .
H(36) Cl(1) 3.097 ? . .
H(36) O(1) 2.481 ? . .
H(36) N(2) 1.979 ? . .
H(36) C(1) 3.476 ? . .
H(36) C(10) 3.296 ? . .
H(36) C(24) 3.579 ? . 4_445
H(36) C(25) 2.821 ? . 4_445
H(36) C(26) 2.855 ? . 4_445
H(36) C(39) 1.916 ? . .
H(36) C(40) 3.125 ? . .
H(36) C(41) 3.584 ? . .
H(36) C(42) 3.149 ? . .
H(36) H(7) 2.531 ? . .
H(36) H(19) 2.785 ? . 4_445
H(36) H(20) 2.838 ? . 4_445
H(36) H(26) 3.597 ? . .
H(36) H(37) 2.207 ? . .
H(36) H(42) 3.307 ? . 2_547
H(37) N(2) 3.179 ? . .
H(37) C(26) 3.223 ? . 4_445
H(37) C(27) 3.340 ? . 4_445
H(37) C(38) 1.934 ? . .
H(37) C(40) 1.962 ? . .
H(37) C(41) 3.163 ? . .
H(37) C(43) 2.781 ? . .
H(37) C(45) 2.504 ? . .
H(37) H(7) 3.597 ? . .
H(37) H(20) 3.218 ? . 4_445
H(37) H(21) 3.427 ? . 4_445
H(37) H(36) 2.207 ? . .
H(37) H(42) 3.549 ? . 2_547
H(37) H(43) 1.787 ? . .
H(37) H(44) 2.803 ? . .
H(37) H(45) 3.298 ? . .
H(38) N(2) 3.213 ? . .
H(38) C(20) 3.547 ? . 1_565
H(38) C(26) 3.374 ? . .
H(38) C(27) 3.126 ? . .
H(38) C(28) 3.582 ? . .
H(38) C(38) 3.583 ? . .
H(38) C(39) 3.172 ? . .
H(38) C(40) 2.024 ? . .
H(38) C(42) 2.018 ? . .
H(38) C(43) 2.583 ? . .
H(38) C(44) 2.678 ? . .
H(38) C(46) 3.050 ? . .
H(38) H(14) 3.354 ? . 1_565
H(38) H(15) 2.848 ? . 1_565
H(38) H(21) 3.228 ? . .
H(38) H(39) 2.348 ? . .
H(38) H(40) 2.689 ? . .
H(38) H(41) 2.377 ? . .
H(38) H(46) 2.584 ? . .
H(38) H(48) 3.503 ? . .
H(39) Ge(1) 3.058 ? . .
H(39) O(2) 2.393 ? . .
H(39) N(1) 2.892 ? . .
H(39) N(2) 1.980 ? . .
H(39) C(15) 3.286 ? . .
H(39) C(16) 3.528 ? . .
H(39) C(23) 2.911 ? . .
H(39) C(24) 2.706 ? . .
H(39) C(25) 2.918 ? . .
H(39) C(26) 3.348 ? . .
H(39) C(27) 3.468 ? . .
H(39) C(28) 3.303 ? . .
H(39) C(29) 3.406 ? . .
H(39) C(33) 3.370 ? . .
H(39) C(38) 3.154 ? . .
H(39) C(40) 3.251 ? . .
H(39) C(41) 2.044 ? . .
H(39) H(14) 3.409 ? . 1_565
H(39) H(15) 3.211 ? . 1_565
H(39) H(18) 3.033 ? . .
H(39) H(19) 3.314 ? . .
H(39) H(26) 3.515 ? . .
H(39) H(38) 2.348 ? . .
H(40) C(19) 3.068 ? . 1_565
H(40) C(20) 3.379 ? . 1_565
H(40) C(39) 3.431 ? . .
H(40) C(40) 2.443 ? . .
H(40) C(41) 2.783 ? . .
H(40) C(43) 2.025 ? . .
H(40) C(45) 2.821 ? . .
H(40) C(46) 3.269 ? . .
H(40) H(14) 2.887 ? . 1_565
H(40) H(15) 3.346 ? . 1_565
H(40) H(20) 3.141 ? . 3_657
H(40) H(38) 2.689 ? . .
H(40) H(41) 1.551 ? . .
H(40) H(42) 1.551 ? . .
H(40) H(43) 3.415 ? . .
H(40) H(44) 2.551 ? . .
H(40) H(45) 3.488 ? . .
H(40) H(46) 3.595 ? . .
H(40) H(47) 3.427 ? . 2_557
H(40) H(48) 3.429 ? . .
H(41) C(26) 3.546 ? . 3_657
H(41) C(40) 2.897 ? . .
H(41) C(41) 2.913 ? . .
H(41) C(43) 2.041 ? . .
H(41) C(45) 3.261 ? . .
H(41) C(46) 2.586 ? . .
H(41) H(15) 3.560 ? . 1_565
H(41) H(16) 3.073 ? . 3_647
H(41) H(20) 2.620 ? . 3_657
H(41) H(38) 2.377 ? . .
H(41) H(40) 1.551 ? . .
H(41) H(42) 1.551 ? . .
H(41) H(44) 3.329 ? . .
H(41) H(46) 2.784 ? . .
H(41) H(47) 3.477 ? . .
H(41) H(48) 2.444 ? . .
H(42) Cl(1) 3.233 ? . 2_557
H(42) C(26) 3.278 ? . 3_657
H(42) C(38) 3.266 ? . 2_557
H(42) C(39) 3.378 ? . 2_557
H(42) C(40) 3.276 ? . .
H(42) C(43) 2.042 ? . .
H(42) C(45) 2.482 ? . .
H(42) C(46) 2.847 ? . .
H(42) H(20) 2.380 ? . 3_657
H(42) H(36) 3.307 ? . 2_557
H(42) H(37) 3.549 ? . 2_557
H(42) H(40) 1.551 ? . .
H(42) H(41) 1.551 ? . .
H(42) H(43) 3.365 ? . .
H(42) H(44) 2.247 ? . .
H(42) H(45) 2.739 ? . .
H(42) H(46) 3.470 ? . .
H(42) H(47) 3.471 ? . .
H(42) H(48) 2.644 ? . .
H(43) C(28) 3.392 ? . 2_557
H(43) C(38) 3.594 ? . .
H(43) C(39) 2.373 ? . .
H(43) C(40) 2.428 ? . .
H(43) C(43) 2.041 ? . .
H(43) C(44) 3.207 ? . .
H(43) C(46) 2.793 ? . .
H(43) H(21) 3.555 ? . 4_445
H(43) H(22) 2.628 ? . 2_557
H(43) H(37) 1.787 ? . .
H(43) H(40) 3.415 ? . .
H(43) H(42) 3.365 ? . .
H(43) H(44) 1.551 ? . .
H(43) H(45) 1.551 ? . .
H(43) H(46) 3.409 ? . .
H(43) H(47) 2.539 ? . .
H(43) H(48) 3.437 ? . .
H(44) C(39) 3.213 ? . .
H(44) C(40) 2.879 ? . .
H(44) C(40) 3.579 ? . 2_557
H(44) C(41) 3.412 ? . 2_557
H(44) C(42) 3.549 ? . 2_557
H(44) C(43) 2.034 ? . .
H(44) C(44) 2.412 ? . .
H(44) C(46) 3.114 ? . .
H(44) H(22) 3.161 ? . 2_557
H(44) H(37) 2.803 ? . .
H(44) H(40) 2.551 ? . .
H(44) H(41) 3.329 ? . .
H(44) H(42) 2.247 ? . .
H(44) H(43) 1.551 ? . .
H(44) H(45) 1.551 ? . .
H(44) H(46) 2.982 ? . 2_557
H(44) H(47) 3.196 ? . .
H(44) H(48) 3.418 ? . .
H(45) Cl(1) 3.335 ? . 2_557
H(45) C(15) 3.109 ? . 2_557
H(45) C(16) 2.991 ? . 2_557
H(45) C(17) 3.245 ? . 2_557
H(45) C(18) 3.150 ? . 2_557
H(45) C(23) 3.513 ? . 2_557
H(45) C(28) 3.497 ? . 2_557
H(45) C(40) 3.285 ? . .
H(45) C(43) 2.078 ? . .
H(45) C(44) 2.941 ? . .
H(45) C(46) 2.348 ? . .
H(45) H(12) 3.251 ? . 2_557
H(45) H(13) 2.711 ? . 2_557
H(45) H(22) 3.044 ? . 2_557
H(45) H(37) 3.298 ? . .
H(45) H(40) 3.488 ? . .
H(45) H(42) 2.739 ? . .
H(45) H(43) 1.551 ? . .
H(45) H(44) 1.551 ? . .
H(45) H(46) 3.243 ? . .
H(45) H(47) 2.076 ? . .
H(45) H(48) 2.590 ? . .
H(46) C(39) 3.599 ? . .
H(46) C(40) 2.566 ? . .
H(46) C(41) 2.781 ? . .
H(46) C(43) 1.969 ? . .
H(46) C(44) 2.922 ? . .
H(46) C(45) 3.122 ? . .
H(46) H(8) 3.116 ? . 2_547
H(46) H(16) 3.088 ? . 3_647
H(46) H(38) 2.584 ? . .
H(46) H(40) 3.595 ? . .
H(46) H(41) 2.784 ? . .
H(46) H(42) 3.470 ? . .
H(46) H(43) 3.409 ? . .
H(46) H(44) 2.982 ? . 2_547
H(46) H(45) 3.243 ? . .
H(46) H(47) 1.551 ? . .
H(46) H(48) 1.551 ? . .
H(47) C(18) 2.976 ? . 2_557
H(47) C(19) 3.449 ? . 2_557
H(47) C(40) 2.981 ? . .
H(47) C(43) 1.999 ? . .
H(47) C(44) 3.246 ? . .
H(47) C(45) 2.300 ? . .
H(47) H(8) 2.833 ? . 2_547
H(47) H(13) 2.421 ? . 2_557
H(47) H(14) 3.359 ? . 2_557
H(47) H(40) 3.427 ? . 2_547
H(47) H(41) 3.477 ? . .
H(47) H(42) 3.471 ? . .
H(47) H(43) 2.539 ? . .
H(47) H(44) 3.196 ? . .
H(47) H(45) 2.076 ? . .
H(47) H(46) 1.551 ? . .
H(47) H(48) 1.551 ? . .
H(48) Cl(1) 3.131 ? . 2_557
H(48) C(11) 3.467 ? . 2_547
H(48) C(21) 3.409 ? . 3_647
H(48) C(40) 3.354 ? . .
H(48) C(43) 2.015 ? . .
H(48) C(44) 2.521 ? . .
H(48) C(45) 2.801 ? . .
H(48) H(8) 2.636 ? . 2_547
H(48) H(9) 3.457 ? . 2_547
H(48) H(13) 3.327 ? . 2_557
H(48) H(16) 2.473 ? . 3_647
H(48) H(38) 3.503 ? . .
H(48) H(40) 3.429 ? . .
H(48) H(41) 2.444 ? . .
H(48) H(42) 2.644 ? . .
H(48) H(43) 3.437 ? . .
H(48) H(44) 3.418 ? . .
H(48) H(45) 2.590 ? . .
H(48) H(46) 1.551 ? . .
H(48) H(47) 1.551 ? . .

loop_
_geom_torsion_atom_site_label_1
_geom_torsion_atom_site_label_2
_geom_torsion_atom_site_label_3
_geom_torsion_atom_site_label_4
_geom_torsion
_geom_torsion_publ_flag
_geom_torsion_site_symmetry_1
_geom_torsion_site_symmetry_2
_geom_torsion_site_symmetry_3
_geom_torsion_site_symmetry_4
Cl(1) Ge(1) O(1) C(1) -82(2) ? . . . .
Cl(1) Ge(1) O(2) C(15) 27(2) ? . . . .
Cl(1) Ge(1) N(1) C(29) 133(7) ? . . . .
Cl(1) Ge(1) N(1) C(33) -48(10) ? . . . .
Cl(1) Ge(1) N(2) C(38) -53(2) ? . . . .
Cl(1) Ge(1) N(2) C(42) 119(2) ? . . . .
Cl(2) Ge(1) O(1) C(1) 11(3) ? . . . .
Cl(2) Ge(1) O(2) C(15) -67(2) ? . . . .
Cl(2) Ge(1) N(1) C(29) -52(2) ? . . . .
Cl(2) Ge(1) N(1) C(33) 127(2) ? . . . .
Cl(2) Ge(1) N(2) C(38) 84(30) ? . . . .
Cl(2) Ge(1) N(2) C(42) -104(29) ? . . . .
O(1) Ge(1) O(2) C(15) 157(3) ? . . . .
O(2) Ge(1) O(1) C(1) 147(3) ? . . . .
O(1) Ge(1) N(1) C(29) -148(2) ? . . . .
O(1) Ge(1) N(1) C(33) 31(3) ? . . . .
N(1) Ge(1) O(1) C(1) 104(3) ? . . . .
O(1) Ge(1) N(2) C(38) 40(2) ? . . . .
O(1) Ge(1) N(2) C(42) -148(2) ? . . . .
N(2) Ge(1) O(1) C(1) -171(3) ? . . . .
O(2) Ge(1) N(1) C(29) 42(2) ? . . . .
O(2) Ge(1) N(1) C(33) -139(3) ? . . . .
N(1) Ge(1) O(2) C(15) -160(3) ? . . . .
O(2) Ge(1) N(2) C(38) -150(2) ? . . . .
O(2) Ge(1) N(2) C(42) 22(2) ? . . . .
N(2) Ge(1) O(2) C(15) 115(3) ? . . . .
N(1) Ge(1) N(2) C(38) 127(2) ? . . . .
N(1) Ge(1) N(2) C(42) -61(2) ? . . . .
N(2) Ge(1) N(1) C(29) 129(2) ? . . . .
N(2) Ge(1) N(1) C(33) -52(3) ? . . . .
Ge(1) O(1) C(1) C(2) -150(5) ? . . . .
Ge(1) O(2) C(15) C(16) -153(3) ? . . . .
Ge(1) N(1) C(29) C(30) -180(2) ? . . . .
Ge(1) N(1) C(33) C(32) -179(2) ? . . . .
C(29) N(1) C(33) C(32) -0(5) ? . . . .
C(33) N(1) C(29) C(30) 1(3) ? . . . .
Ge(1) N(2) C(38) C(39) 174(2) ? . . . .
Ge(1) N(2) C(42) C(41) -170(2) ? . . . .
C(38) N(2) C(42) C(41) 2(5) ? . . . .
C(42) N(2) C(38) C(39) 2(4) ? . . . .
O(1) C(1) C(2) C(3) -170(5) ? . . . .
O(1) C(1) C(2) C(9) 4(7) ? . . . .
C(1) C(2) C(3) C(4) 140(7) ? . . . .
C(1) C(2) C(3) C(8) -45(9) ? . . . .
C(1) C(2) C(9) C(10) -61(6) ? . . . .
C(1) C(2) C(9) C(14) 128(5) ? . . . .
C(3) C(2) C(9) C(10) 114(6) ? . . . .
C(3) C(2) C(9) C(14) -57(7) ? . . . .
C(9) C(2) C(3) C(4) -33(9) ? . . . .
C(9) C(2) C(3) C(8) 142(5) ? . . . .
C(2) C(3) C(4) C(5) 175(6) ? . . . .
C(2) C(3) C(8) C(7) -180(4) ? . . . .
C(4) C(3) C(8) C(7) -5(8) ? . . . .
C(8) C(3) C(4) C(5) 1(6) ? . . . .
C(3) C(4) C(5) C(6) 5(8) ? . . . .
C(4) C(5) C(6) C(7) -8(9) ? . . . .
C(5) C(6) C(7) C(8) 5(9) ? . . . .
C(6) C(7) C(8) C(3) 1(5) ? . . . .
C(2) C(9) C(10) C(11) -174(4) ? . . . .
C(2) C(9) C(14) C(13) 177(5) ? . . . .
C(10) C(9) C(14) C(13) 5(8) ? . . . .
C(14) C(9) C(10) C(11) -3(5) ? . . . .
C(9) C(10) C(11) C(12) 4(7) ? . . . .
C(10) C(11) C(12) C(13) -7(10) ? . . . .
C(11) C(12) C(13) C(14) 8(11) ? . . . .
C(12) C(13) C(14) C(9) -8(11) ? . . . .
O(2) C(15) C(16) C(17) 177(3) ? . . . .
O(2) C(15) C(16) C(23) 3(6) ? . . . .
C(15) C(16) C(17) C(18) -29(6) ? . . . .
C(15) C(16) C(17) C(22) 148(4) ? . . . .
C(15) C(16) C(23) C(24) -54(6) ? . . . .
C(15) C(16) C(23) C(28) 121(5) ? . . . .
C(17) C(16) C(23) C(24) 131(4) ? . . . .
C(17) C(16) C(23) C(28) -54(6) ? . . . .
C(23) C(16) C(17) C(18) 146(4) ? . . . .
C(23) C(16) C(17) C(22) -37(5) ? . . . .
C(16) C(17) C(18) C(19) 178(4) ? . . . .
C(16) C(17) C(22) C(21) -179(3) ? . . . .
C(18) C(17) C(22) C(21) -2(4) ? . . . .
C(22) C(17) C(18) C(19) 1(5) ? . . . .
C(17) C(18) C(19) C(20) 1(5) ? . . . .
C(18) C(19) C(20) C(21) -2(4) ? . . . .
C(19) C(20) C(21) C(22) 1(5) ? . . . .
C(20) C(21) C(22) C(17) 1(5) ? . . . .
C(16) C(23) C(24) C(25) 170(4) ? . . . .
C(16) C(23) C(28) C(27) -171(4) ? . . . .
C(24) C(23) C(28) C(27) 4(7) ? . . . .
C(28) C(23) C(24) C(25) -6(7) ? . . . .
C(23) C(24) C(25) C(26) 7(7) ? . . . .
C(24) C(25) C(26) C(27) -6(7) ? . . . .
C(25) C(26) C(27) C(28) 4(7) ? . . . .
C(26) C(27) C(28) C(23) -4(7) ? . . . .
N(1) C(29) C(30) C(31) 2(4) ? . . . .
C(29) C(30) C(31) C(32) -4(6) ? . . . .
C(29) C(30) C(31) C(34) 166(6) ? . . . .
C(30) C(31) C(32) C(33) 5(6) ? . . . .
C(30) C(31) C(34) C(35) -29(9) ? . . . .
C(30) C(31) C(34) C(36) 44(7) ? . . . .
C(30) C(31) C(34) C(37) 135(7) ? . . . .
C(32) C(31) C(34) C(35) 142(5) ? . . . .
C(32) C(31) C(34) C(36) -146(4) ? . . . .
C(32) C(31) C(34) C(37) -54(8) ? . . . .
C(34) C(31) C(32) C(33) -168(4) ? . . . .
C(31) C(32) C(33) N(1) -3(5) ? . . . .
C(31) C(34) C(35) C(36) 85(6) ? . . . .
C(31) C(34) C(36) C(35) -106(7) ? . . . .
C(37) C(34) C(35) C(36) -80(8) ? . . . .
C(37) C(34) C(36) C(35) 127(8) ? . . . .
N(2) C(38) C(39) C(40) -5(5) ? . . . .
C(38) C(39) C(40) C(41) 3(5) ? . . . .
C(38) C(39) C(40) C(43) -172(3) ? . . . .
C(39) C(40) C(41) C(42) 1(3) ? . . . .
C(39) C(40) C(43) C(44) -127(3) ? . . . .
C(39) C(40) C(43) C(45) -11(4) ? . . . .
C(39) C(40) C(43) C(46) 103(4) ? . . . .
C(41) C(40) C(43) C(44) 58(3) ? . . . .
C(41) C(40) C(43) C(45) 174(3) ? . . . .
C(41) C(40) C(43) C(46) -71(4) ? . . . .
C(43) C(40) C(41) C(42) 177(3) ? . . . .
C(40) C(41) C(42) N(2) -4(5) ? . . . .
